data_1562753
loop_
_publ_author_name
'Straus, Daniel B.'
'Cava, Robert J.'

_publ_section_title
;
 Generalizing the Chiral Self-Assembly of Spheres and Tetrahedra to
 Non-Spherical and Polydisperse Molecules in (C70)x(C60)1--x(SnI4)2
;
_journal_name_full 'Nano Letters'
_journal_paper_doi 10.1021/acs.nanolett.1c01181
_journal_year 2021
_chemical_absolute_configuration ad
_chemical_formula_moiety '2(I4 Sn1), 0.929(C70)'
_chemical_formula_sum 'C65 I8 Sn2'
_chemical_formula_weight 2033.23
_space_group_crystal_system cubic
_space_group_IT_number 212
_space_group_name_Hall 'P 4acd 2ab 3'
_space_group_name_H-M_alt 'P 43 3 2'
_atom_sites_solution_primary dual
_audit_creation_date 2021-03-22
_audit_creation_method
;
Olex2 1.3
(compiled 2020.11.12 svn.r5f609507 for OlexSys, GUI svn.r6272)
;
_cell_angle_alpha 90
_cell_angle_beta 90
_cell_angle_gamma 90
_cell_formula_units_Z 4
_cell_length_a 16.8763(13)
_cell_length_b 16.8763(13)
_cell_length_c 16.8763(13)
_cell_measurement_reflns_used 6206
_cell_measurement_temperature 295.01
_cell_measurement_theta_max 28.61
_cell_measurement_theta_min 2.70
_cell_volume 4806.5(6)
_computing_molecular_graphics 'Olex2 1.3 (Dolomanov et al., 2009)'
_computing_publication_material 'Olex2 1.3 (Dolomanov et al., 2009)'
_computing_structure_refinement 'SHELXL 2018/3 (Sheldrick, 2015)'
_computing_structure_solution 'SHELXT 2018/2 (Sheldrick, 2018)'
_diffrn_ambient_temperature 295.01
_diffrn_measured_fraction_theta_full 1.000
_diffrn_measured_fraction_theta_max 1.000
_diffrn_measurement_device_type 'Bruker APEX-II CCD'
_diffrn_measurement_method '\f and \w scans'
_diffrn_radiation_type MoK\a
_diffrn_radiation_wavelength 0.71073
_diffrn_reflns_av_R_equivalents 0.0387
_diffrn_reflns_av_unetI/netI 0.0239
_diffrn_reflns_Laue_measured_fraction_full 1.000
_diffrn_reflns_Laue_measured_fraction_max 1.000
_diffrn_reflns_limit_h_max 21
_diffrn_reflns_limit_h_min -22
_diffrn_reflns_limit_k_max 13
_diffrn_reflns_limit_k_min -22
_diffrn_reflns_limit_l_max 21
_diffrn_reflns_limit_l_min -21
_diffrn_reflns_number 19074
_diffrn_reflns_point_group_measured_fraction_full 1.000
_diffrn_reflns_point_group_measured_fraction_max 1.000
_diffrn_reflns_theta_full 25.242
_diffrn_reflns_theta_max 28.697
_diffrn_reflns_theta_min 1.706
_diffrn_source_current 30.0
_diffrn_source_power 1.5
_diffrn_source_voltage 50.0
_diffrn_standards_number 0
_exptl_absorpt_coefficient_mu 6.225
_exptl_absorpt_correction_T_max 1.0000
_exptl_absorpt_correction_T_min 0.7838
_exptl_absorpt_correction_type multi-scan
_exptl_absorpt_process_details
;
SADABS-2014/5 (Bruker,2014/5) was used for absorption correction.
wR2(int) was 0.1063 before and 0.0459 after correction.
The Ratio of minimum to maximum transmission is 0.7838.
The \l/2 correction factor is 0.00150.
;
_exptl_crystal_colour black
_exptl_crystal_colour_primary black
_exptl_crystal_density_diffrn 2.810
_exptl_crystal_description irregular
_exptl_crystal_F_000 3656
_exptl_crystal_size_max 0.421
_exptl_crystal_size_mid 0.382
_exptl_crystal_size_min 0.303
_refine_diff_density_max 1.028
_refine_diff_density_min -1.129
_refine_diff_density_rms 0.167
_refine_ls_abs_structure_details
;
 Flack x determined using 419 quotients [(I+)-(I-)]/[(I+)+(I-)]
 (Parsons, Flack and Wagner, Acta Cryst. B69 (2013) 249-259).
;
_refine_ls_abs_structure_Flack -0.10(2)
_refine_ls_extinction_method none
_refine_ls_goodness_of_fit_ref 1.188
_refine_ls_hydrogen_treatment undef
_refine_ls_matrix_type full
_refine_ls_number_parameters 42
_refine_ls_number_reflns 2081
_refine_ls_number_restraints 0
_refine_ls_restrained_S_all 1.188
_refine_ls_R_factor_all 0.1241
_refine_ls_R_factor_gt 0.0794
_refine_ls_shift/su_max 0.000
_refine_ls_shift/su_mean 0.000
_refine_ls_structure_factor_coef Fsqd
_refine_ls_weighting_details 'w=1/[\s^2^(Fo^2^)+(0.0277P)^2^+64.1267P] where P=(Fo^2^+2Fc^2^)/3'
_refine_ls_weighting_scheme calc
_refine_ls_wR_factor_gt 0.1478
_refine_ls_wR_factor_ref 0.1714
_reflns_Friedel_coverage 0.628
_reflns_Friedel_fraction_full 1.000
_reflns_Friedel_fraction_max 1.000
_reflns_number_gt 1413
_reflns_number_total 2081
_reflns_threshold_expression 'I > 2\s(I)'
_cod_data_source_file nl1c01181_si_002.cif
_cod_data_source_block 207_295
_cod_original_cell_volume 4806.5(11)
_cod_database_code 1562753
_shelx_shelxl_version_number 2018/3
_shelx_space_group_comment
;
The symmetry employed for this shelxl refinement is uniquely defined
by the following loop, which should always be used as a source of
symmetry information in preference to the above space-group names.
They are only intended as comments.
;
_shelx_estimated_absorpt_t_max 0.254
_shelx_estimated_absorpt_t_min 0.179
_olex2_refinement_description
;
1. Uiso/Uaniso restraints and constraints
Uiso(C16) = Uiso(C61) = Uiso(C25) = Uiso(C51) = Uiso(C45) = Uiso(C44) =
Uiso(C17) = Uiso(C62) = Uiso(C26) = Uiso(C52) = Uiso(C35) = Uiso(C66) =
Uiso(C34) = Uiso(C67) = Uiso(C31) = Uiso(C2) = Uiso(C30) = Uiso(C1) = Uiso(C36)
= Uiso(C68) = Uiso(C43) = Uiso(C65) = Uiso(C20) = Uiso(C57) = Uiso(C32) =
Uiso(C3) = Uiso(C29) = Uiso(C70) = Uiso(C37) = Uiso(C69) = Uiso(C42) =
Uiso(C64) = Uiso(C21) = Uiso(C56) = Uiso(C33) = Uiso(C4) = Uiso(C49) = Uiso(C8)
= Uiso(C38) = Uiso(C12) = Uiso(C39) = Uiso(C13) = Uiso(C19) = Uiso(C58) =
Uiso(C22) = Uiso(C55) = Uiso(C28) = Uiso(C5) = Uiso(C48) = Uiso(C9) = Uiso(C41)
= Uiso(C15) = Uiso(C63) = Uiso(C60) = Uiso(C24) = Uiso(C53) = Uiso(C50) =
Uiso(C7) = Uiso(C46) = Uiso(C11) = Uiso(C40) = Uiso(C14) = Uiso(C18) =
Uiso(C59) = Uiso(C23) = Uiso(C54) = Uiso(C27) = Uiso(C6) = Uiso(C47) = Uiso(C10)
Uiso(C81) = Uiso(C82) = Uiso(C80) = Uiso(C83) = Uiso(C84) = Uiso(C87) =
Uiso(C86) = Uiso(C85) = Uiso(C91) = Uiso(C90) = Uiso(C79) = Uiso(C89) =
Uiso(C88) = Uiso(C101) = Uiso(C102) = Uiso(C103) = Uiso(C94) = Uiso(C93) =
Uiso(C78) = Uiso(C92) = Uiso(C100) = Uiso(C97) = Uiso(C98) = Uiso(C99) =
Uiso(C76) = Uiso(C75) = Uiso(C77) = Uiso(C95) = Uiso(C96) = Uiso(C74) =
Uiso(C73) = Uiso(C111) = Uiso(C124) = Uiso(C123) = Uiso(C125) = Uiso(C126) =
Uiso(C127) = Uiso(C122) = Uiso(C121) = Uiso(C128) = Uiso(C71) = Uiso(C72) =
Uiso(C129) = Uiso(C113) = Uiso(C108) = Uiso(C109) = Uiso(C110) = Uiso(C112) =
Uiso(C105) = Uiso(C106) = Uiso(C107) = Uiso(C116) = Uiso(C117) = Uiso(C118) =
Uiso(C104) = Uiso(C115) = Uiso(C130) = Uiso(C120) = Uiso(C119) = Uiso(C114)
2. Others
 Sof(I2B)=1-FVAR(1)
 Sof(I2A)=FVAR(1)
 Fixed Sof: C16(0.08333) C61(0.08333) C25(0.08333) C51(0.08333) C45(0.08333)
 C44(0.08333) C17(0.08333) C62(0.08333) C26(0.08333) C52(0.08333) C35(0.08333)
 C66(0.08333) C34(0.08333) C67(0.08333) C31(0.08333) C2(0.08333) C30(0.08333)
 C1(0.08333) C36(0.08333) C68(0.08333) C43(0.08333) C65(0.08333) C20(0.08333)
 C57(0.08333) C32(0.08333) C3(0.08333) C29(0.08333) C70(0.08333) C37(0.08333)
 C69(0.08333) C42(0.08333) C64(0.08333) C21(0.08333) C56(0.08333) C33(0.08333)
 C4(0.08333) C49(0.08333) C8(0.08333) C38(0.08333) C12(0.08333) C39(0.08333)
 C13(0.08333) C19(0.08333) C58(0.08333) C22(0.08333) C55(0.08333) C28(0.08333)
 C5(0.08333) C48(0.08333) C9(0.08333) C41(0.08333) C15(0.08333) C63(0.08333)
 C60(0.08333) C24(0.08333) C53(0.08333) C50(0.08333) C7(0.08333) C46(0.08333)
 C11(0.08333) C40(0.08333) C14(0.08333) C18(0.08333) C59(0.08333) C23(0.08333)
 C54(0.08333) C27(0.08333) C6(0.08333) C47(0.08333) C10(0.08333) C81(0.08333)
 C82(0.08333) C80(0.08333) C83(0.08333) C84(0.08333) C87(0.08333) C86(0.08333)
 C85(0.08333) C91(0.08333) C90(0.08333) C79(0.08333) C89(0.08333) C88(0.08333)
 C101(0.08333) C102(0.08333) C103(0.08333) C94(0.08333) C93(0.08333)
 C78(0.08333) C92(0.08333) C100(0.08333) C97(0.08333) C98(0.08333) C99(0.08333)
 C76(0.08333) C75(0.08333) C77(0.08333) C95(0.08333) C96(0.08333) C74(0.08333)
 C73(0.08333) C111(0.08333) C124(0.08333) C123(0.08333) C125(0.08333)
 C126(0.08333) C127(0.08333) C122(0.08333) C121(0.08333) C128(0.08333)
 C71(0.08333) C72(0.08333) C129(0.08333) C113(0.08333) C108(0.08333)
 C109(0.08333) C110(0.08333) C112(0.08333) C105(0.08333) C106(0.08333)
 C107(0.08333) C116(0.08333) C117(0.08333) C118(0.08333) C104(0.08333)
 C115(0.08333) C130(0.08333) C120(0.08333) C119(0.08333) C114(0.08333)
3.a :
 C16(C61,C25,C51,C45,C44,C17,C62,C26,C52,C35,C66,C34,C67,C31,C2,C30,C1,C36,C68,
 C43,C65,C20,C57,C32,C3,C29,C70,C37,C69,C42,C64,C21,C56,C33,C4,C49,C8,C38,C12,
 C39,C13,C19,C58,C22,C55,C28,C5,C48,C9,C41,C15,C63,C60,C24,C53,C50,C7,C46,C11,
 C40,C14,C18,C59,C23,C54,C27,C6,C47,C10), C81(C82,C80,C83,C84,C87,C86,C85,C91,
 C90,C79,C89,C88,C101,C102,C103,C94,C93,C78,C92,C100,C97,C98,C99,C76,C75,C77,
 C95,C96,C74,C73,C111,C124,C123,C125,C126,C127,C122,C121,C128,C71,C72,C129,C113,
 C108,C109,C110,C112,C105,C106,C107,C116,C117,C118,C104,C115,C130,C120,C119,
 C114)
;
_olex2_submission_special_instructions 'No special instructions were received'

loop_
_space_group_symop_operation_xyz
'x, y, z'
'-x+1/2, -y, z+1/2'
'-x, y+1/2, -z+1/2'
'x+1/2, -y+1/2, -z'
'z, x, y'
'z+1/2, -x+1/2, -y'
'-z+1/2, -x, y+1/2'
'-z, x+1/2, -y+1/2'
'y, z, x'
'-y, z+1/2, -x+1/2'
'y+1/2, -z+1/2, -x'
'-y+1/2, -z, x+1/2'
'y+1/4, x+3/4, -z+3/4'
'-y+1/4, -x+1/4, -z+1/4'
'y+3/4, -x+3/4, z+1/4'
'-y+3/4, x+1/4, z+3/4'
'x+1/4, z+3/4, -y+3/4'
'-x+3/4, z+1/4, y+3/4'
'-x+1/4, -z+1/4, -y+1/4'
'x+3/4, -z+3/4, y+1/4'
'z+1/4, y+3/4, -x+3/4'
'z+3/4, -y+3/4, x+1/4'
'-z+3/4, y+1/4, x+3/4'
'-z+1/4, -y+1/4, -x+1/4'

loop_
_atom_site_label
_atom_site_type_symbol
_atom_site_fract_x
_atom_site_fract_y
_atom_site_fract_z
_atom_site_U_iso_or_equiv
_atom_site_adp_type
_atom_site_occupancy
_atom_site_site_symmetry_order
_atom_site_calc_flag
_atom_site_refinement_flags_posn
_atom_site_refinement_flags_adp
_atom_site_refinement_flags_occupancy
_atom_site_disorder_assembly
_atom_site_disorder_group
Sn1 Sn 0.35056(8) 0.35056(8) 0.35056(8) 0.0599(6) Uani 1 3 d S T P . .
I1 I 0.26047(9) 0.26047(9) 0.26047(9) 0.1065(11) Uani 1 3 d S T P A .
I2A I 0.2817(17) 0.4794(12) 0.3967(12) 0.096(4) Uani 0.36(9) 1 d . . P A 2
I2B I 0.261(2) 0.4766(9) 0.3892(10) 0.107(4) Uani 0.64(9) 1 d . . P A 1
C16 C -0.053(3) 0.783(3) 0.381(3) 0.070(7) Uiso 0.0833 1 d G . P B -1
C61 C 0.151(3) 0.675(3) 0.319(3) 0.070(7) Uiso 0.0833 1 d G . P B -1
C25 C 0.324(3) 0.840(3) 0.316(3) 0.070(7) Uiso 0.0833 1 d G . P B -1
C51 C 0.226(3) 1.051(3) 0.375(3) 0.070(7) Uiso 0.0833 1 d G . P B -1
C45 C -0.007(3) 1.015(3) 0.416(3) 0.070(7) Uiso 0.0833 1 d G . P B -1
C44 C -0.055(2) 0.946(3) 0.413(3) 0.070(7) Uiso 0.0833 1 d G . P B -1
C17 C -0.004(3) 0.718(3) 0.359(3) 0.070(7) Uiso 0.0833 1 d G . P B -1
C62 C 0.229(3) 0.704(3) 0.309(3) 0.070(7) Uiso 0.0833 1 d G . P B -1
C26 C 0.323(3) 0.923(3) 0.332(3) 0.070(7) Uiso 0.0833 1 d G . P B -1
C52 C 0.147(3) 1.072(2) 0.396(3) 0.070(7) Uiso 0.0833 1 d G . P B -1
C35 C 0.104(4) 0.828(3) 0.593(3) 0.070(7) Uiso 0.0833 1 d G . P B -1
C66 C 0.015(3) 0.911(3) 0.157(3) 0.070(7) Uiso 0.0833 1 d G . P B -1
C34 C 0.152(4) 0.765(3) 0.571(3) 0.070(7) Uiso 0.0833 1 d G . P B -1
C67 C 0.063(3) 0.847(3) 0.135(2) 0.070(7) Uiso 0.0833 1 d G . P B -1
C31 C 0.229(4) 0.793(3) 0.561(3) 0.070(7) Uiso 0.0833 1 d G . P B -1
C2 C 0.140(3) 0.876(3) 0.125(2) 0.070(7) Uiso 0.0833 1 d G . P B -1
C30 C 0.228(3) 0.874(3) 0.577(3) 0.070(7) Uiso 0.0833 1 d G . P B -1
C1 C 0.139(3) 0.957(3) 0.140(3) 0.070(7) Uiso 0.0833 1 d G . P B -1
C36 C 0.151(3) 0.896(3) 0.597(3) 0.070(7) Uiso 0.0833 1 d G . P B -1
C68 C 0.062(3) 0.979(3) 0.160(3) 0.070(7) Uiso 0.0833 1 d G . P B -1
C43 C 0.029(3) 0.833(3) 0.565(3) 0.070(7) Uiso 0.0833 1 d G . P B -1
C65 C -0.043(3) 0.900(3) 0.210(3) 0.070(7) Uiso 0.0833 1 d G . P B -1
C20 C 0.124(4) 0.709(3) 0.523(3) 0.070(7) Uiso 0.0833 1 d G . P B -1
C57 C 0.052(3) 0.776(3) 0.167(3) 0.070(7) Uiso 0.0833 1 d G . P B -1
C32 C 0.274(3) 0.765(3) 0.503(3) 0.070(7) Uiso 0.0833 1 d G . P B -1
C3 C 0.202(3) 0.832(3) 0.147(3) 0.070(7) Uiso 0.0833 1 d G . P B -1
C29 C 0.273(3) 0.923(3) 0.533(3) 0.070(7) Uiso 0.0833 1 d G . P B -1
C70 C 0.200(3) 0.991(3) 0.178(3) 0.070(7) Uiso 0.0833 1 d G . P B -1
C37 C 0.121(3) 0.965(3) 0.572(3) 0.070(7) Uiso 0.0833 1 d G . P B -1
C69 C 0.049(3) 1.033(3) 0.217(3) 0.070(7) Uiso 0.0833 1 d G . P B -1
C42 C 0.000(3) 0.775(3) 0.514(3) 0.070(7) Uiso 0.0833 1 d G . P B -1
C64 C -0.054(3) 0.826(3) 0.245(3) 0.070(7) Uiso 0.0833 1 d G . P B -1
C21 C 0.171(3) 0.679(3) 0.461(3) 0.070(7) Uiso 0.0833 1 d G . P B -1
C56 C 0.116(3) 0.730(3) 0.192(3) 0.070(7) Uiso 0.0833 1 d G . P B -1
C33 C 0.320(3) 0.816(3) 0.457(3) 0.070(7) Uiso 0.0833 1 d G . P B -1
C4 C 0.266(3) 0.867(3) 0.188(3) 0.070(7) Uiso 0.0833 1 d G . P B -1
C49 C 0.242(3) 0.996(3) 0.507(3) 0.070(7) Uiso 0.0833 1 d G . P B -1
C8 C 0.187(3) 1.047(3) 0.238(3) 0.070(7) Uiso 0.0833 1 d G . P B -1
C38 C 0.044(3) 0.970(3) 0.542(3) 0.070(7) Uiso 0.0833 1 d G . P B -1
C12 C -0.011(3) 1.021(3) 0.273(3) 0.070(7) Uiso 0.0833 1 d G . P B -1
C39 C -0.001(3) 0.905(3) 0.539(3) 0.070(7) Uiso 0.0833 1 d G . P B -1
C13 C -0.055(3) 0.956(3) 0.270(3) 0.070(7) Uiso 0.0833 1 d G . P B -1
C19 C 0.046(3) 0.714(3) 0.493(3) 0.070(7) Uiso 0.0833 1 d G . P B -1
C58 C -0.008(3) 0.765(3) 0.224(3) 0.070(7) Uiso 0.0833 1 d G . P B -1
C22 C 0.244(3) 0.707(3) 0.451(3) 0.070(7) Uiso 0.0833 1 d G . P B -1
C55 C 0.190(3) 0.758(3) 0.182(3) 0.070(7) Uiso 0.0833 1 d G . P B -1
C28 C 0.320(3) 0.894(3) 0.471(3) 0.070(7) Uiso 0.0833 1 d G . P B -1
C5 C 0.265(3) 0.945(3) 0.203(3) 0.070(7) Uiso 0.0833 1 d G . P B -1
C48 C 0.168(3) 1.016(3) 0.526(3) 0.070(7) Uiso 0.0833 1 d G . P B -1
C9 C 0.113(3) 1.067(2) 0.257(3) 0.070(7) Uiso 0.0833 1 d G . P B -1
C41 C -0.048(3) 0.812(3) 0.458(3) 0.070(7) Uiso 0.0833 1 d G . P B -1
C15 C -0.075(3) 0.837(3) 0.324(3) 0.070(7) Uiso 0.0833 1 d G . P B -1
C63 C 0.122(3) 0.666(3) 0.395(3) 0.070(7) Uiso 0.0833 1 d G . P B -1
C60 C 0.095(3) 0.691(3) 0.262(3) 0.070(7) Uiso 0.0833 1 d G . P B -1
C24 C 0.320(3) 0.788(3) 0.378(3) 0.070(7) Uiso 0.0833 1 d G . P B -1
C53 C 0.293(3) 0.813(3) 0.245(3) 0.070(7) Uiso 0.0833 1 d G . P B -1
C50 C 0.271(3) 1.010(3) 0.430(3) 0.070(7) Uiso 0.0833 1 d G . P B -1
C7 C 0.244(3) 1.035(3) 0.297(3) 0.070(7) Uiso 0.0833 1 d G . P B -1
C46 C 0.044(3) 1.025(3) 0.479(3) 0.070(7) Uiso 0.0833 1 d G . P B -1
C11 C 0.017(3) 1.050(2) 0.346(3) 0.070(7) Uiso 0.0833 1 d G . P B -1
C40 C -0.049(3) 0.891(3) 0.473(3) 0.070(7) Uiso 0.0833 1 d G . P B -1
C14 C -0.076(2) 0.916(3) 0.339(3) 0.070(7) Uiso 0.0833 1 d G . P B -1
C18 C 0.047(3) 0.686(3) 0.414(3) 0.070(7) Uiso 0.0833 1 d G . P B -1
C59 C 0.020(3) 0.712(3) 0.281(3) 0.070(7) Uiso 0.0833 1 d G . P B -1
C23 C 0.274(3) 0.722(3) 0.375(3) 0.070(7) Uiso 0.0833 1 d G . P B -1
C54 C 0.247(3) 0.747(3) 0.242(3) 0.070(7) Uiso 0.0833 1 d G . P B -1
C27 C 0.318(3) 0.949(3) 0.409(3) 0.070(7) Uiso 0.0833 1 d G . P B -1
C6 C 0.291(3) 0.974(3) 0.276(3) 0.070(7) Uiso 0.0833 1 d G . P B -1
C47 C 0.118(3) 1.053(3) 0.469(3) 0.070(7) Uiso 0.0833 1 d G . P B -1
C10 C 0.091(3) 1.078(2) 0.336(3) 0.070(7) Uiso 0.0833 1 d G . P B -1
C81 C 0.104(3) 0.800(3) 0.576(3) 0.059(7) Uiso 0.0833 1 d G . P C -2
C82 C 0.122(3) 0.886(3) 0.591(3) 0.059(7) Uiso 0.0833 1 d G . P C -2
C80 C 0.164(3) 0.750(3) 0.544(3) 0.059(7) Uiso 0.0833 1 d G . P C -2
C83 C 0.197(3) 0.917(3) 0.573(3) 0.059(7) Uiso 0.0833 1 d G . P C -2
C84 C 0.205(3) 0.997(3) 0.534(3) 0.059(7) Uiso 0.0833 1 d G . P C -2
C87 C 0.048(3) 0.933(3) 0.571(3) 0.059(7) Uiso 0.0833 1 d G . P C -2
C86 C 0.055(3) 1.008(3) 0.535(3) 0.059(7) Uiso 0.0833 1 d G . P C -2
C85 C 0.136(3) 1.041(3) 0.516(3) 0.059(7) Uiso 0.0833 1 d G . P C -2
C91 C 0.064(3) 0.684(3) 0.454(3) 0.059(7) Uiso 0.0833 1 d G . P C -2
C90 C 0.001(3) 0.737(3) 0.488(3) 0.059(7) Uiso 0.0833 1 d G . P C -2
C79 C 0.143(3) 0.690(3) 0.481(3) 0.059(7) Uiso 0.0833 1 d G . P C -2
C89 C 0.020(3) 0.793(3) 0.547(3) 0.059(7) Uiso 0.0833 1 d G . P C -2
C88 C -0.014(3) 0.875(3) 0.544(3) 0.059(7) Uiso 0.0833 1 d G . P C -2
C101 C -0.055(3) 0.760(3) 0.422(3) 0.059(7) Uiso 0.0833 1 d G . P C -2
C102 C -0.087(3) 0.837(3) 0.419(3) 0.059(7) Uiso 0.0833 1 d G . P C -2
C103 C -0.066(3) 0.897(3) 0.482(3) 0.059(7) Uiso 0.0833 1 d G . P C -2
C94 C 0.195(3) 0.677(3) 0.342(3) 0.059(7) Uiso 0.0833 1 d G . P C -2
C93 C 0.111(3) 0.671(3) 0.313(3) 0.059(7) Uiso 0.0833 1 d G . P C -2
C78 C 0.210(3) 0.687(3) 0.424(3) 0.059(7) Uiso 0.0833 1 d G . P C -2
C92 C 0.047(3) 0.674(3) 0.367(3) 0.059(7) Uiso 0.0833 1 d G . P C -2
C100 C -0.026(3) 0.721(3) 0.347(3) 0.059(7) Uiso 0.0833 1 d G . P C -2
C97 C 0.105(3) 0.714(3) 0.235(3) 0.059(7) Uiso 0.0833 1 d G . P C -2
C98 C 0.036(3) 0.758(3) 0.216(3) 0.059(7) Uiso 0.0833 1 d G . P C -2
C99 C -0.031(3) 0.761(3) 0.274(3) 0.059(7) Uiso 0.0833 1 d G . P C -2
C76 C 0.317(3) 0.788(3) 0.394(3) 0.059(7) Uiso 0.0833 1 d G . P C -2
C75 C 0.300(3) 0.778(3) 0.307(3) 0.059(7) Uiso 0.0833 1 d G . P C -2
C77 C 0.273(3) 0.744(3) 0.451(3) 0.059(7) Uiso 0.0833 1 d G . P C -2
C95 C 0.241(3) 0.724(3) 0.282(3) 0.059(7) Uiso 0.0833 1 d G . P C -2
C96 C 0.186(3) 0.747(3) 0.216(3) 0.059(7) Uiso 0.0833 1 d G . P C -2
C74 C 0.307(3) 0.858(3) 0.268(3) 0.059(7) Uiso 0.0833 1 d G . P C -2
C73 C 0.255(3) 0.879(3) 0.206(3) 0.059(7) Uiso 0.0833 1 d G . P C -2
C111 C 0.193(3) 0.822(3) 0.179(3) 0.059(7) Uiso 0.0833 1 d G . P C -2
C124 C 0.260(3) 0.864(3) 0.539(3) 0.059(7) Uiso 0.0833 1 d G . P C -2
C123 C 0.307(3) 0.911(3) 0.479(3) 0.059(7) Uiso 0.0833 1 d G . P C -2
C125 C 0.244(3) 0.783(3) 0.525(3) 0.059(7) Uiso 0.0833 1 d G . P C -2
C126 C 0.334(3) 0.875(3) 0.409(3) 0.059(7) Uiso 0.0833 1 d G . P C -2
C127 C 0.328(3) 0.918(3) 0.331(3) 0.059(7) Uiso 0.0833 1 d G . P C -2
C122 C 0.272(3) 0.993(3) 0.476(3) 0.059(7) Uiso 0.0833 1 d G . P C -2
C121 C 0.267(3) 1.034(3) 0.403(3) 0.059(7) Uiso 0.0833 1 d G . P C -2
C128 C 0.296(3) 0.995(3) 0.328(3) 0.059(7) Uiso 0.0833 1 d G . P C -2
C71 C 0.137(3) 0.955(3) 0.174(3) 0.059(7) Uiso 0.0833 1 d G . P C -2
C72 C 0.221(3) 0.961(3) 0.203(3) 0.059(7) Uiso 0.0833 1 d G . P C -2
C129 C 0.240(3) 1.017(3) 0.262(3) 0.059(7) Uiso 0.0833 1 d G . P C -2
C113 C 0.077(3) 1.005(3) 0.206(3) 0.059(7) Uiso 0.0833 1 d G . P C -2
C108 C -0.020(3) 0.890(3) 0.211(3) 0.059(7) Uiso 0.0833 1 d G . P C -2
C109 C 0.044(3) 0.837(3) 0.177(3) 0.059(7) Uiso 0.0833 1 d G . P C -2
C110 C 0.119(3) 0.869(3) 0.159(3) 0.059(7) Uiso 0.0833 1 d G . P C -2
C112 C -0.003(3) 0.971(3) 0.225(3) 0.059(7) Uiso 0.0833 1 d G . P C -2
C105 C -0.076(3) 0.966(3) 0.356(3) 0.059(7) Uiso 0.0833 1 d G . P C -2
C106 C -0.093(3) 0.880(3) 0.341(3) 0.059(7) Uiso 0.0833 1 d G . P C -2
C107 C -0.066(3) 0.843(3) 0.271(3) 0.059(7) Uiso 0.0833 1 d G . P C -2
C116 C -0.032(3) 1.011(3) 0.300(3) 0.059(7) Uiso 0.0833 1 d G . P C -2
C117 C 0.046(3) 1.077(3) 0.409(3) 0.059(7) Uiso 0.0833 1 d G . P C -2
C118 C 0.000(3) 1.030(3) 0.468(3) 0.059(7) Uiso 0.0833 1 d G . P C -2
C104 C -0.059(3) 0.976(3) 0.443(3) 0.059(7) Uiso 0.0833 1 d G . P C -2
C115 C 0.031(3) 1.068(3) 0.327(3) 0.059(7) Uiso 0.0833 1 d G . P C -2
C130 C 0.177(3) 1.070(3) 0.296(3) 0.059(7) Uiso 0.0833 1 d G . P C -2
C120 C 0.194(3) 1.081(3) 0.383(3) 0.059(7) Uiso 0.0833 1 d G . P C -2
C119 C 0.130(3) 1.084(2) 0.438(3) 0.059(7) Uiso 0.0833 1 d G . P C -2
C114 C 0.098(3) 1.064(3) 0.269(3) 0.059(7) Uiso 0.0833 1 d G . P C -2

loop_
_atom_site_aniso_label
_atom_site_aniso_U_11
_atom_site_aniso_U_22
_atom_site_aniso_U_33
_atom_site_aniso_U_23
_atom_site_aniso_U_13
_atom_site_aniso_U_12
Sn1 0.0599(6) 0.0599(6) 0.0599(6) 0.0030(6) 0.0030(6) 0.0030(6)
I1 0.1065(11) 0.1065(11) 0.1065(11) -0.0226(9) -0.0226(9) -0.0226(9)
I2A 0.099(8) 0.078(6) 0.109(9) -0.036(8) -0.008(6) 0.019(7)
I2B 0.143(10) 0.097(5) 0.081(4) 0.002(3) 0.026(4) 0.057(4)

loop_
_atom_type_symbol
_atom_type_description
_atom_type_scat_dispersion_real
_atom_type_scat_dispersion_imag
_atom_type_scat_source
C C 0.0033 0.0016 'International Tables Vol C Tables 4.2.6.8 and 6.1.1.4'
I I -0.4742 1.8119 'International Tables Vol C Tables 4.2.6.8 and 6.1.1.4'
Sn Sn -0.6537 1.4246 'International Tables Vol C Tables 4.2.6.8 and 6.1.1.4'

loop_
_exptl_crystal_face_index_h
_exptl_crystal_face_index_k
_exptl_crystal_face_index_l
_exptl_crystal_face_perp_dist
1.00 -1.00 -1.00 0.1740
2.00 0.00 -1.00 0.1460
-2.00 1.00 1.00 0.1990
2.00 -1.00 -1.00 0.1470
2.00 1.00 -1.00 0.1350
-2.00 -1.00 1.00 0.1400
-2.00 1.00 2.00 0.2060
2.00 -1.00 -2.00 0.1560
-1.00 2.00 2.00 0.2060
1.00 -2.00 -2.00 0.1960
1.00 0.00 -1.00 0.1690
-2.00 -2.00 1.00 0.1430
-1.00 -2.00 0.00 0.2150
-1.00 1.00 2.00 0.2080
-2.00 -1.00 2.00 0.1720
-1.00 -1.00 1.00 0.1540
-1.00 0.00 2.00 0.1950
0.00 1.00 2.00 0.1880
1.00 2.00 -1.00 0.1500
-1.00 -2.00 1.00 0.1780
0.00 0.00 1.00 0.2020
0.00 0.00 -1.00 0.2180
-1.00 -2.00 -2.00 0.2270
1.00 2.00 2.00 0.1840
0.00 1.00 -2.00 0.1910
0.00 1.00 -1.00 0.1570
-1.00 0.00 -2.00 0.1920
1.00 0.00 2.00 0.1940
-1.00 1.00 -2.00 0.1840
1.00 1.00 1.00 0.1660
-1.00 -1.00 -1.00 0.2320
-1.00 2.00 -2.00 0.1680
1.00 -2.00 2.00 0.2180
1.00 0.00 1.00 0.1930
-2.00 1.00 -2.00 0.1840
2.00 -1.00 2.00 0.1910
-2.00 0.00 -1.00 0.1750
2.00 2.00 1.00 0.1480
-2.00 2.00 -1.00 0.1910
2.00 -2.00 1.00 0.2040
-1.00 2.00 0.00 0.2140
1.00 -2.00 0.00 0.2160
-2.00 1.00 0.00 0.1920
-1.00 0.00 0.00 0.1440

loop_
_geom_angle_atom_site_label_1
_geom_angle_atom_site_label_2
_geom_angle_atom_site_label_3
_geom_angle
_geom_angle_site_symmetry_1
_geom_angle_site_symmetry_3
_geom_angle_publ_flag
I1 Sn1 I2B 105.9(9) . 5 ?
I1 Sn1 I2B 105.9(9) . 9 ?
I1 Sn1 I2B 105.9(9) . . ?
I2A Sn1 I1 113.6(6) 5 . ?
I2A Sn1 I1 113.6(6) . . ?
I2A Sn1 I1 113.6(6) 9 . ?
I2A Sn1 I2A 105.1(7) 5 . ?
I2A Sn1 I2A 105.1(7) 9 5 ?
I2A Sn1 I2A 105.1(7) 9 . ?
I2A Sn1 I2B 108.7(8) . 9 ?
I2A Sn1 I2B 7.7(8) 9 9 ?
I2A Sn1 I2B 108.7(8) 9 5 ?
I2A Sn1 I2B 110.0(10) 5 9 ?
I2A Sn1 I2B 110.0(10) . 5 ?
I2A Sn1 I2B 7.7(8) 5 5 ?
I2B Sn1 I2B 112.8(7) . 9 ?
I2B Sn1 I2B 112.8(7) . 5 ?
I2B Sn1 I2B 112.8(7) 9 5 ?
C41 C16 C17 119.0 . . ?
C41 C16 C15 115.4 . . ?
C15 C16 C17 119.0 . . ?
C63 C61 C62 119.0 . . ?
C63 C61 C60 115.4 . . ?
C60 C61 C62 119.0 . . ?
C24 C25 C26 119.0 . . ?
C53 C25 C26 119.0 . . ?
C53 C25 C24 115.4 . . ?
C50 C51 C52 119.0 . . ?
C50 C51 C7 115.4 . . ?
C7 C51 C52 119.0 . . ?
C46 C45 C44 119.0 . . ?
C46 C45 C11 115.4 . . ?
C11 C45 C44 119.0 . . ?
C40 C44 C45 119.0 . . ?
C40 C44 C14 115.4 . . ?
C14 C44 C45 119.0 . . ?
C18 C17 C16 119.0 . . ?
C18 C17 C59 115.4 . . ?
C59 C17 C16 119.0 . . ?
C23 C62 C61 119.0 . . ?
C54 C62 C61 119.0 . . ?
C54 C62 C23 115.4 . . ?
C27 C26 C25 119.0 . . ?
C27 C26 C6 115.3 . . ?
C6 C26 C25 119.0 . . ?
C47 C52 C51 119.0 . . ?
C47 C52 C10 115.4 . . ?
C10 C52 C51 119.0 . . ?
C36 C35 C34 108.0 . . ?
C43 C35 C34 119.9 . . ?
C43 C35 C36 119.9 . . ?
C68 C66 C67 108.0 . . ?
C65 C66 C67 119.8 . . ?
C65 C66 C68 119.9 . . ?
C31 C34 C35 108.0 . . ?
C20 C34 C35 119.8 . . ?
C20 C34 C31 119.9 . . ?
C66 C67 C2 108.0 . . ?
C57 C67 C66 119.9 . . ?
C57 C67 C2 119.9 . . ?
C30 C31 C34 108.0 . . ?
C32 C31 C34 119.8 . . ?
C32 C31 C30 119.9 . . ?
C67 C2 C1 108.0 . . ?
C3 C2 C67 119.9 . . ?
C3 C2 C1 119.9 . . ?
C31 C30 C36 108.0 . . ?
C29 C30 C31 119.9 . . ?
C29 C30 C36 119.8 . . ?
C68 C1 C2 108.0 . . ?
C70 C1 C2 119.8 . . ?
C70 C1 C68 119.9 . . ?
C35 C36 C30 108.0 . . ?
C37 C36 C35 119.9 . . ?
C37 C36 C30 119.9 . . ?
C1 C68 C66 108.0 . . ?
C69 C68 C66 119.9 . . ?
C69 C68 C1 119.8 . . ?
C35 C43 C42 120.3 . . ?
C35 C43 C39 120.3 . . ?
C39 C43 C42 106.5 . . ?
C66 C65 C64 120.3 . . ?
C66 C65 C13 120.3 . . ?
C64 C65 C13 106.4 . . ?
C34 C20 C21 120.3 . . ?
C34 C20 C19 120.3 . . ?
C21 C20 C19 106.4 . . ?
C67 C57 C56 120.3 . . ?
C67 C57 C58 120.3 . . ?
C56 C57 C58 106.5 . . ?
C31 C32 C33 120.3 . . ?
C31 C32 C22 120.4 . . ?
C22 C32 C33 106.4 . . ?
C2 C3 C4 120.3 . . ?
C2 C3 C55 120.3 . . ?
C4 C3 C55 106.4 . . ?
C30 C29 C49 120.4 . . ?
C30 C29 C28 120.3 . . ?
C49 C29 C28 106.5 . . ?
C1 C70 C8 120.3 . . ?
C1 C70 C5 120.4 . . ?
C5 C70 C8 106.5 . . ?
C36 C37 C38 120.3 . . ?
C36 C37 C48 120.3 . . ?
C38 C37 C48 106.5 . . ?
C68 C69 C12 120.3 . . ?
C68 C69 C9 120.3 . . ?
C9 C69 C12 106.5 . . ?
C19 C42 C43 119.8 . . ?
C19 C42 C41 120.6 . . ?
C41 C42 C43 108.2 . . ?
C58 C64 C65 119.8 . . ?
C58 C64 C15 120.5 . . ?
C15 C64 C65 108.2 . . ?
C22 C21 C20 119.8 . . ?
C22 C21 C63 120.5 . . ?
C63 C21 C20 108.2 . . ?
C55 C56 C57 119.8 . . ?
C55 C56 C60 120.5 . . ?
C60 C56 C57 108.2 . . ?
C28 C33 C32 119.8 . . ?
C28 C33 C24 120.6 . . ?
C24 C33 C32 108.2 . . ?
C5 C4 C3 119.8 . . ?
C5 C4 C53 120.5 . . ?
C53 C4 C3 108.2 . . ?
C48 C49 C29 119.8 . . ?
C48 C49 C50 120.5 . . ?
C50 C49 C29 108.2 . . ?
C9 C8 C70 119.8 . . ?
C9 C8 C7 120.5 . . ?
C7 C8 C70 108.2 . . ?
C39 C38 C37 119.8 . . ?
C39 C38 C46 120.6 . . ?
C46 C38 C37 108.2 . . ?
C13 C12 C69 119.8 . . ?
C13 C12 C11 120.5 . . ?
C11 C12 C69 108.2 . . ?
C38 C39 C43 119.8 . . ?
C38 C39 C40 120.5 . . ?
C40 C39 C43 108.2 . . ?
C12 C13 C65 119.8 . . ?
C12 C13 C14 120.5 . . ?
C14 C13 C65 108.2 . . ?
C42 C19 C20 119.8 . . ?
C42 C19 C18 120.5 . . ?
C18 C19 C20 108.1 . . ?
C64 C58 C57 119.8 . . ?
C64 C58 C59 120.5 . . ?
C59 C58 C57 108.2 . . ?
C21 C22 C32 119.8 . . ?
C21 C22 C23 120.5 . . ?
C23 C22 C32 108.2 . . ?
C56 C55 C3 119.8 . . ?
C56 C55 C54 120.5 . . ?
C54 C55 C3 108.2 . . ?
C33 C28 C29 119.8 . . ?
C33 C28 C27 120.5 . . ?
C27 C28 C29 108.2 . . ?
C4 C5 C70 119.8 . . ?
C4 C5 C6 120.5 . . ?
C6 C5 C70 108.2 . . ?
C49 C48 C37 119.8 . . ?
C49 C48 C47 120.5 . . ?
C47 C48 C37 108.2 . . ?
C8 C9 C69 119.8 . . ?
C8 C9 C10 120.5 . . ?
C10 C9 C69 108.2 . . ?
C16 C41 C42 120.3 . . ?
C40 C41 C16 121.7 . . ?
C40 C41 C42 108.6 . . ?
C16 C15 C64 120.3 . . ?
C14 C15 C16 121.6 . . ?
C14 C15 C64 108.6 . . ?
C61 C63 C21 120.3 . . ?
C18 C63 C61 121.7 . . ?
C18 C63 C21 108.6 . . ?
C61 C60 C56 120.3 . . ?
C59 C60 C61 121.6 . . ?
C59 C60 C56 108.6 . . ?
C25 C24 C33 120.3 . . ?
C23 C24 C25 121.6 . . ?
C23 C24 C33 108.6 . . ?
C25 C53 C4 120.3 . . ?
C54 C53 C25 121.7 . . ?
C54 C53 C4 108.6 . . ?
C51 C50 C49 120.3 . . ?
C27 C50 C51 121.7 . . ?
C27 C50 C49 108.6 . . ?
C51 C7 C8 120.3 . . ?
C6 C7 C51 121.6 . . ?
C6 C7 C8 108.6 . . ?
C45 C46 C38 120.3 . . ?
C47 C46 C45 121.7 . . ?
C47 C46 C38 108.6 . . ?
C45 C11 C12 120.3 . . ?
C10 C11 C45 121.7 . . ?
C10 C11 C12 108.6 . . ?
C44 C40 C39 120.3 . . ?
C41 C40 C44 121.6 . . ?
C41 C40 C39 108.6 . . ?
C44 C14 C13 120.3 . . ?
C15 C14 C44 121.7 . . ?
C15 C14 C13 108.6 . . ?
C17 C18 C19 120.3 . . ?
C63 C18 C17 121.6 . . ?
C63 C18 C19 108.6 . . ?
C17 C59 C58 120.3 . . ?
C60 C59 C17 121.6 . . ?
C60 C59 C58 108.6 . . ?
C62 C23 C22 120.4 . . ?
C24 C23 C62 121.6 . . ?
C24 C23 C22 108.5 . . ?
C62 C54 C55 120.3 . . ?
C53 C54 C62 121.6 . . ?
C53 C54 C55 108.6 . . ?
C26 C27 C28 120.3 . . ?
C50 C27 C26 121.6 . . ?
C50 C27 C28 108.6 . . ?
C26 C6 C5 120.3 . . ?
C7 C6 C26 121.7 . . ?
C7 C6 C5 108.6 . . ?
C52 C47 C48 120.4 . . ?
C46 C47 C52 121.6 . . ?
C46 C47 C48 108.6 . . ?
C52 C10 C9 120.3 . . ?
C11 C10 C52 121.6 . . ?
C11 C10 C9 108.6 . . ?
C82 C81 C89 108.0 . . ?
C80 C81 C82 120.0 . . ?
C80 C81 C89 120.0 . . ?
C81 C82 C87 108.0 . . ?
C83 C82 C81 120.0 . . ?
C83 C82 C87 120.0 . . ?
C81 C80 C79 120.0 . . ?
C81 C80 C125 120.0 . . ?
C79 C80 C125 108.0 . . ?
C82 C83 C84 120.0 . . ?
C82 C83 C124 120.0 . . ?
C84 C83 C124 108.0 . . ?
C83 C84 C122 108.0 . . ?
C85 C84 C83 120.0 . . ?
C85 C84 C122 120.0 . . ?
C86 C87 C82 120.0 . . ?
C86 C87 C88 120.0 . . ?
C88 C87 C82 108.0 . . ?
C87 C86 C85 120.0 . . ?
C87 C86 C118 120.0 . . ?
C85 C86 C118 108.0 . . ?
C84 C85 C86 120.0 . . ?
C84 C85 C119 120.0 . . ?
C86 C85 C119 108.0 . . ?
C90 C91 C92 108.0 . . ?
C79 C91 C90 120.0 . . ?
C79 C91 C92 120.0 . . ?
C89 C90 C91 120.0 . . ?
C89 C90 C101 120.0 . . ?
C101 C90 C91 108.0 . . ?
C80 C79 C78 108.0 . . ?
C91 C79 C80 120.0 . . ?
C91 C79 C78 120.0 . . ?
C90 C89 C81 120.0 . . ?
C90 C89 C88 120.0 . . ?
C88 C89 C81 108.0 . . ?
C89 C88 C87 108.0 . . ?
C103 C88 C87 120.0 . . ?
C103 C88 C89 120.0 . . ?
C90 C101 C100 108.0 . . ?
C102 C101 C90 120.0 . . ?
C102 C101 C100 120.0 . . ?
C101 C102 C103 120.0 . . ?
C101 C102 C106 120.0 . . ?
C106 C102 C103 108.0 . . ?
C88 C103 C102 120.0 . . ?
C88 C103 C104 120.0 . . ?
C104 C103 C102 108.0 . . ?
C93 C94 C95 108.0 . . ?
C78 C94 C93 120.0 . . ?
C78 C94 C95 120.0 . . ?
C92 C93 C94 120.0 . . ?
C92 C93 C97 120.0 . . ?
C97 C93 C94 108.0 . . ?
C94 C78 C79 120.0 . . ?
C94 C78 C77 120.0 . . ?
C77 C78 C79 108.0 . . ?
C93 C92 C91 120.0 . . ?
C93 C92 C100 120.0 . . ?
C100 C92 C91 108.0 . . ?
C92 C100 C101 108.0 . . ?
C99 C100 C101 120.0 . . ?
C99 C100 C92 120.0 . . ?
C93 C97 C96 108.0 . . ?
C98 C97 C93 120.0 . . ?
C98 C97 C96 120.0 . . ?
C97 C98 C99 120.0 . . ?
C97 C98 C109 120.0 . . ?
C99 C98 C109 108.0 . . ?
C100 C99 C98 120.0 . . ?
C100 C99 C107 120.0 . . ?
C98 C99 C107 108.0 . . ?
C77 C76 C75 120.0 . . ?
C77 C76 C126 120.0 . . ?
C126 C76 C75 108.0 . . ?
C95 C75 C76 120.0 . . ?
C95 C75 C74 120.0 . . ?
C74 C75 C76 108.0 . . ?
C78 C77 C125 108.0 . . ?
C76 C77 C78 120.0 . . ?
C76 C77 C125 120.0 . . ?
C94 C95 C96 108.0 . . ?
C75 C95 C94 120.0 . . ?
C75 C95 C96 120.0 . . ?
C95 C96 C97 108.0 . . ?
C111 C96 C97 120.0 . . ?
C111 C96 C95 120.0 . . ?
C75 C74 C127 108.0 . . ?
C73 C74 C75 120.0 . . ?
C73 C74 C127 120.0 . . ?
C74 C73 C111 120.0 . . ?
C74 C73 C72 120.0 . . ?
C72 C73 C111 108.0 . . ?
C96 C111 C73 120.0 . . ?
C96 C111 C110 120.0 . . ?
C110 C111 C73 108.0 . . ?
C83 C124 C123 108.0 . . ?
C125 C124 C83 120.0 . . ?
C125 C124 C123 120.0 . . ?
C126 C123 C124 120.0 . . ?
C126 C123 C122 120.0 . . ?
C122 C123 C124 108.0 . . ?
C80 C125 C77 108.0 . . ?
C124 C125 C80 120.0 . . ?
C124 C125 C77 120.0 . . ?
C76 C126 C127 108.0 . . ?
C123 C126 C76 120.0 . . ?
C123 C126 C127 120.0 . . ?
C74 C127 C126 108.0 . . ?
C128 C127 C74 120.0 . . ?
C128 C127 C126 120.0 . . ?
C84 C122 C123 108.0 . . ?
C121 C122 C84 120.0 . . ?
C121 C122 C123 120.0 . . ?
C122 C121 C128 120.0 . . ?
C122 C121 C120 120.0 . . ?
C128 C121 C120 108.0 . . ?
C127 C128 C121 120.0 . . ?
C127 C128 C129 120.0 . . ?
C121 C128 C129 108.0 . . ?
C113 C71 C72 120.0 . . ?
C113 C71 C110 120.0 . . ?
C110 C71 C72 108.0 . . ?
C73 C72 C71 108.0 . . ?
C129 C72 C73 120.0 . . ?
C129 C72 C71 120.0 . . ?
C72 C129 C128 120.0 . . ?
C72 C129 C130 120.0 . . ?
C130 C129 C128 108.0 . . ?
C71 C113 C112 120.0 . . ?
C71 C113 C114 120.0 . . ?
C112 C113 C114 108.0 . . ?
C109 C108 C107 108.0 . . ?
C112 C108 C109 120.0 . . ?
C112 C108 C107 120.0 . . ?
C98 C109 C108 108.0 . . ?
C110 C109 C98 120.0 . . ?
C110 C109 C108 120.0 . . ?
C71 C110 C111 108.0 . . ?
C109 C110 C111 120.0 . . ?
C109 C110 C71 120.0 . . ?
C113 C112 C116 108.0 . . ?
C108 C112 C113 120.0 . . ?
C108 C112 C116 120.0 . . ?
C106 C105 C104 108.0 . . ?
C116 C105 C106 120.0 . . ?
C116 C105 C104 120.0 . . ?
C102 C106 C105 108.0 . . ?
C107 C106 C102 120.0 . . ?
C107 C106 C105 120.0 . . ?
C99 C107 C108 108.0 . . ?
C106 C107 C99 120.0 . . ?
C106 C107 C108 120.0 . . ?
C105 C116 C112 120.0 . . ?
C105 C116 C115 120.0 . . ?
C115 C116 C112 108.0 . . ?
C118 C117 C119 108.0 . . ?
C115 C117 C118 120.0 . . ?
C115 C117 C119 120.0 . . ?
C117 C118 C86 108.0 . . ?
C104 C118 C86 120.0 . . ?
C104 C118 C117 120.0 . . ?
C103 C104 C105 108.0 . . ?
C118 C104 C103 120.0 . . ?
C118 C104 C105 120.0 . . ?
C116 C115 C114 108.0 . . ?
C117 C115 C116 120.0 . . ?
C117 C115 C114 120.0 . . ?
C129 C130 C120 108.0 . . ?
C114 C130 C129 120.0 . . ?
C114 C130 C120 120.0 . . ?
C121 C120 C130 108.0 . . ?
C119 C120 C121 120.0 . . ?
C119 C120 C130 120.0 . . ?
C85 C119 C117 108.0 . . ?
C120 C119 C85 120.0 . . ?
C120 C119 C117 120.0 . . ?
C113 C114 C115 108.0 . . ?
C130 C114 C113 120.0 . . ?
C130 C114 C115 120.0 . . ?

loop_
_geom_bond_atom_site_label_1
_geom_bond_atom_site_label_2
_geom_bond_distance
_geom_bond_site_symmetry_2
_geom_bond_publ_flag
Sn1 I1 2.634(4) . ?
Sn1 I2A 2.59(2) . ?
Sn1 I2A 2.59(2) 9 ?
Sn1 I2A 2.59(2) 5 ?
Sn1 I2B 2.688(16) . ?
Sn1 I2B 2.688(16) 5 ?
Sn1 I2B 2.688(16) 9 ?
C16 C17 1.420(11) . ?
C16 C41 1.380(10) . ?
C16 C15 1.380(10) . ?
C61 C62 1.421(11) . ?
C61 C63 1.380(10) . ?
C61 C60 1.380(11) . ?
C25 C26 1.420(11) . ?
C25 C24 1.380(11) . ?
C25 C53 1.380(11) . ?
C51 C52 1.421(11) . ?
C51 C50 1.380(11) . ?
C51 C7 1.380(10) . ?
C45 C44 1.420(11) . ?
C45 C46 1.380(11) . ?
C45 C11 1.380(11) . ?
C44 C40 1.380(10) . ?
C44 C14 1.380(10) . ?
C17 C18 1.380(11) . ?
C17 C59 1.380(11) . ?
C62 C23 1.380(11) . ?
C62 C54 1.379(11) . ?
C26 C27 1.380(10) . ?
C26 C6 1.380(11) . ?
C52 C47 1.380(11) . ?
C52 C10 1.380(11) . ?
C35 C34 1.395(11) . ?
C35 C36 1.395(11) . ?
C35 C43 1.339(10) . ?
C66 C67 1.395(11) . ?
C66 C68 1.395(11) . ?
C66 C65 1.339(10) . ?
C34 C31 1.395(10) . ?
C34 C20 1.339(10) . ?
C67 C2 1.395(11) . ?
C67 C57 1.339(10) . ?
C31 C30 1.395(11) . ?
C31 C32 1.339(10) . ?
C2 C1 1.395(11) . ?
C2 C3 1.339(10) . ?
C30 C36 1.395(11) . ?
C30 C29 1.339(10) . ?
C1 C68 1.395(11) . ?
C1 C70 1.339(10) . ?
C36 C37 1.339(10) . ?
C68 C69 1.339(10) . ?
C43 C42 1.403(11) . ?
C43 C39 1.403(11) . ?
C65 C64 1.403(11) . ?
C65 C13 1.403(11) . ?
C20 C21 1.403(11) . ?
C20 C19 1.403(11) . ?
C57 C56 1.403(11) . ?
C57 C58 1.403(11) . ?
C32 C33 1.403(11) . ?
C32 C22 1.403(11) . ?
C3 C4 1.403(11) . ?
C3 C55 1.403(11) . ?
C29 C49 1.403(11) . ?
C29 C28 1.403(11) . ?
C70 C8 1.403(11) . ?
C70 C5 1.402(11) . ?
C37 C38 1.403(11) . ?
C37 C48 1.403(11) . ?
C69 C12 1.403(11) . ?
C69 C9 1.403(11) . ?
C42 C19 1.333(10) . ?
C42 C41 1.403(11) . ?
C64 C58 1.333(10) . ?
C64 C15 1.402(11) . ?
C21 C22 1.334(10) . ?
C21 C63 1.402(11) . ?
C56 C55 1.333(10) . ?
C56 C60 1.402(11) . ?
C33 C28 1.334(10) . ?
C33 C24 1.402(11) . ?
C4 C5 1.334(10) . ?
C4 C53 1.402(11) . ?
C49 C48 1.333(10) . ?
C49 C50 1.402(11) . ?
C8 C9 1.333(10) . ?
C8 C7 1.402(11) . ?
C38 C39 1.333(10) . ?
C38 C46 1.402(11) . ?
C12 C13 1.333(10) . ?
C12 C11 1.402(11) . ?
C39 C40 1.402(11) . ?
C13 C14 1.402(11) . ?
C19 C18 1.402(11) . ?
C58 C59 1.402(11) . ?
C22 C23 1.402(11) . ?
C55 C54 1.402(11) . ?
C28 C27 1.403(11) . ?
C5 C6 1.402(11) . ?
C48 C47 1.402(11) . ?
C9 C10 1.402(11) . ?
C41 C40 1.354(10) . ?
C15 C14 1.353(10) . ?
C63 C18 1.353(10) . ?
C60 C59 1.353(10) . ?
C24 C23 1.353(10) . ?
C53 C54 1.354(10) . ?
C50 C27 1.353(10) . ?
C7 C6 1.353(10) . ?
C46 C47 1.353(10) . ?
C11 C10 1.353(10) . ?
C81 C82 1.504(11) . ?
C81 C80 1.415(10) . ?
C81 C89 1.504(11) . ?
C82 C83 1.415(10) . ?
C82 C87 1.504(11) . ?
C80 C79 1.504(11) . ?
C80 C125 1.504(11) . ?
C83 C84 1.504(11) . ?
C83 C124 1.504(11) . ?
C84 C85 1.415(10) . ?
C84 C122 1.504(11) . ?
C87 C86 1.415(10) . ?
C87 C88 1.504(11) . ?
C86 C85 1.504(11) . ?
C86 C118 1.504(11) . ?
C85 C119 1.504(11) . ?
C91 C90 1.504(11) . ?
C91 C79 1.415(10) . ?
C91 C92 1.504(11) . ?
C90 C89 1.415(10) . ?
C90 C101 1.504(11) . ?
C79 C78 1.504(11) . ?
C89 C88 1.504(11) . ?
C88 C103 1.415(10) . ?
C101 C102 1.415(10) . ?
C101 C100 1.504(11) . ?
C102 C103 1.504(11) . ?
C102 C106 1.504(11) . ?
C103 C104 1.504(11) . ?
C94 C93 1.504(11) . ?
C94 C78 1.415(10) . ?
C94 C95 1.504(11) . ?
C93 C92 1.415(10) . ?
C93 C97 1.504(11) . ?
C78 C77 1.504(11) . ?
C92 C100 1.504(11) . ?
C100 C99 1.415(10) . ?
C97 C98 1.415(10) . ?
C97 C96 1.504(11) . ?
C98 C99 1.504(11) . ?
C98 C109 1.504(11) . ?
C99 C107 1.504(11) . ?
C76 C75 1.504(11) . ?
C76 C77 1.415(10) . ?
C76 C126 1.504(11) . ?
C75 C95 1.415(10) . ?
C75 C74 1.504(11) . ?
C77 C125 1.504(11) . ?
C95 C96 1.504(11) . ?
C96 C111 1.415(10) . ?
C74 C73 1.415(10) . ?
C74 C127 1.504(11) . ?
C73 C111 1.504(11) . ?
C73 C72 1.504(11) . ?
C111 C110 1.504(11) . ?
C124 C123 1.504(11) . ?
C124 C125 1.415(10) . ?
C123 C126 1.415(10) . ?
C123 C122 1.504(11) . ?
C126 C127 1.504(11) . ?
C127 C128 1.415(10) . ?
C122 C121 1.415(10) . ?
C121 C128 1.504(11) . ?
C121 C120 1.504(11) . ?
C128 C129 1.504(11) . ?
C71 C72 1.504(11) . ?
C71 C113 1.415(10) . ?
C71 C110 1.504(11) . ?
C72 C129 1.415(10) . ?
C129 C130 1.504(11) . ?
C113 C112 1.504(11) . ?
C113 C114 1.504(11) . ?
C108 C109 1.504(11) . ?
C108 C112 1.415(10) . ?
C108 C107 1.504(11) . ?
C109 C110 1.415(10) . ?
C112 C116 1.504(11) . ?
C105 C106 1.504(11) . ?
C105 C116 1.415(10) . ?
C105 C104 1.504(11) . ?
C106 C107 1.415(10) . ?
C116 C115 1.504(11) . ?
C117 C118 1.504(11) . ?
C117 C115 1.415(10) . ?
C117 C119 1.504(11) . ?
C118 C104 1.415(10) . ?
C115 C114 1.504(11) . ?
C130 C120 1.504(11) . ?
C130 C114 1.415(10) . ?
C120 C119 1.415(10) . ?

loop_
_geom_torsion_atom_site_label_1
_geom_torsion_atom_site_label_2
_geom_torsion_atom_site_label_3
_geom_torsion_atom_site_label_4
_geom_torsion
_geom_torsion_site_symmetry_1
_geom_torsion_site_symmetry_2
_geom_torsion_site_symmetry_3
_geom_torsion_site_symmetry_4
_geom_torsion_publ_flag
C16 C17 C18 C19 4.5 . . . . ?
C16 C17 C18 C63 -138.2 . . . . ?
C16 C17 C59 C58 -4.5 . . . . ?
C16 C17 C59 C60 138.2 . . . . ?
C16 C41 C40 C44 0.0 . . . . ?
C16 C41 C40 C39 -146.4 . . . . ?
C16 C15 C14 C44 0.0 . . . . ?
C16 C15 C14 C13 146.5 . . . . ?
C61 C62 C23 C22 4.4 . . . . ?
C61 C62 C23 C24 -138.1 . . . . ?
C61 C62 C54 C55 -4.4 . . . . ?
C61 C62 C54 C53 138.2 . . . . ?
C61 C63 C18 C17 0.0 . . . . ?
C61 C63 C18 C19 -146.4 . . . . ?
C61 C60 C59 C17 0.0 . . . . ?
C61 C60 C59 C58 146.5 . . . . ?
C25 C26 C27 C28 4.5 . . . . ?
C25 C26 C27 C50 -138.1 . . . . ?
C25 C26 C6 C5 -4.5 . . . . ?
C25 C26 C6 C7 138.1 . . . . ?
C25 C24 C23 C62 0.0 . . . . ?
C25 C24 C23 C22 -146.4 . . . . ?
C25 C53 C54 C62 0.0 . . . . ?
C25 C53 C54 C55 146.4 . . . . ?
C51 C52 C47 C48 4.4 . . . . ?
C51 C52 C47 C46 -138.2 . . . . ?
C51 C52 C10 C9 -4.5 . . . . ?
C51 C52 C10 C11 138.2 . . . . ?
C51 C50 C27 C26 0.0 . . . . ?
C51 C50 C27 C28 -146.4 . . . . ?
C51 C7 C6 C26 0.0 . . . . ?
C51 C7 C6 C5 146.4 . . . . ?
C45 C44 C40 C39 4.4 . . . . ?
C45 C44 C40 C41 -138.2 . . . . ?
C45 C44 C14 C13 -4.5 . . . . ?
C45 C44 C14 C15 138.1 . . . . ?
C45 C46 C47 C52 0.0 . . . . ?
C45 C46 C47 C48 -146.4 . . . . ?
C45 C11 C10 C52 0.0 . . . . ?
C45 C11 C10 C9 146.4 . . . . ?
C44 C45 C46 C38 -4.5 . . . . ?
C44 C45 C46 C47 138.1 . . . . ?
C44 C45 C11 C12 4.5 . . . . ?
C44 C45 C11 C10 -138.2 . . . . ?
C17 C16 C41 C42 -4.5 . . . . ?
C17 C16 C41 C40 138.2 . . . . ?
C17 C16 C15 C64 4.5 . . . . ?
C17 C16 C15 C14 -138.2 . . . . ?
C62 C61 C63 C21 -4.5 . . . . ?
C62 C61 C63 C18 138.1 . . . . ?
C62 C61 C60 C56 4.5 . . . . ?
C62 C61 C60 C59 -138.2 . . . . ?
C26 C25 C24 C33 -4.4 . . . . ?
C26 C25 C24 C23 138.2 . . . . ?
C26 C25 C53 C4 4.4 . . . . ?
C26 C25 C53 C54 -138.2 . . . . ?
C52 C51 C50 C49 -4.5 . . . . ?
C52 C51 C50 C27 138.2 . . . . ?
C52 C51 C7 C8 4.4 . . . . ?
C52 C51 C7 C6 -138.2 . . . . ?
C35 C34 C31 C30 0.0 . . . . ?
C35 C34 C31 C32 -142.2 . . . . ?
C35 C34 C20 C21 137.0 . . . . ?
C35 C34 C20 C19 0.7 . . . . ?
C35 C36 C37 C38 -0.8 . . . . ?
C35 C36 C37 C48 -137.0 . . . . ?
C35 C43 C42 C19 0.8 . . . . ?
C35 C43 C42 C41 -142.8 . . . . ?
C35 C43 C39 C38 -0.7 . . . . ?
C35 C43 C39 C40 142.8 . . . . ?
C66 C67 C2 C1 0.0 . . . . ?
C66 C67 C2 C3 142.2 . . . . ?
C66 C67 C57 C56 -137.0 . . . . ?
C66 C67 C57 C58 -0.7 . . . . ?
C66 C68 C69 C12 0.7 . . . . ?
C66 C68 C69 C9 137.0 . . . . ?
C66 C65 C64 C58 -0.8 . . . . ?
C66 C65 C64 C15 142.8 . . . . ?
C66 C65 C13 C12 0.7 . . . . ?
C66 C65 C13 C14 -142.8 . . . . ?
C34 C35 C36 C30 0.0 . . . . ?
C34 C35 C36 C37 142.2 . . . . ?
C34 C35 C43 C42 -0.8 . . . . ?
C34 C35 C43 C39 -137.0 . . . . ?
C34 C31 C30 C36 0.0 . . . . ?
C34 C31 C30 C29 -142.2 . . . . ?
C34 C31 C32 C33 137.0 . . . . ?
C34 C31 C32 C22 0.8 . . . . ?
C34 C20 C21 C22 0.8 . . . . ?
C34 C20 C21 C63 -142.8 . . . . ?
C34 C20 C19 C42 -0.7 . . . . ?
C34 C20 C19 C18 142.8 . . . . ?
C67 C66 C68 C1 0.0 . . . . ?
C67 C66 C68 C69 -142.2 . . . . ?
C67 C66 C65 C64 0.8 . . . . ?
C67 C66 C65 C13 137.0 . . . . ?
C67 C2 C1 C68 0.0 . . . . ?
C67 C2 C1 C70 142.2 . . . . ?
C67 C2 C3 C4 -137.0 . . . . ?
C67 C2 C3 C55 -0.7 . . . . ?
C67 C57 C56 C55 -0.8 . . . . ?
C67 C57 C56 C60 142.8 . . . . ?
C67 C57 C58 C64 0.7 . . . . ?
C67 C57 C58 C59 -142.8 . . . . ?
C31 C34 C20 C21 -0.8 . . . . ?
C31 C34 C20 C19 -137.0 . . . . ?
C31 C30 C36 C35 0.0 . . . . ?
C31 C30 C36 C37 -142.2 . . . . ?
C31 C30 C29 C49 137.0 . . . . ?
C31 C30 C29 C28 0.7 . . . . ?
C31 C32 C33 C28 0.8 . . . . ?
C31 C32 C33 C24 -142.8 . . . . ?
C31 C32 C22 C21 -0.7 . . . . ?
C31 C32 C22 C23 142.8 . . . . ?
C2 C67 C57 C56 0.8 . . . . ?
C2 C67 C57 C58 137.0 . . . . ?
C2 C1 C68 C66 0.0 . . . . ?
C2 C1 C68 C69 142.2 . . . . ?
C2 C1 C70 C8 -137.0 . . . . ?
C2 C1 C70 C5 -0.7 . . . . ?
C2 C3 C4 C5 -0.7 . . . . ?
C2 C3 C4 C53 142.8 . . . . ?
C2 C3 C55 C56 0.7 . . . . ?
C2 C3 C55 C54 -142.8 . . . . ?
C30 C31 C32 C33 -0.8 . . . . ?
C30 C31 C32 C22 -137.0 . . . . ?
C30 C36 C37 C38 137.0 . . . . ?
C30 C36 C37 C48 0.7 . . . . ?
C30 C29 C49 C48 0.8 . . . . ?
C30 C29 C49 C50 -142.8 . . . . ?
C30 C29 C28 C33 -0.7 . . . . ?
C30 C29 C28 C27 142.8 . . . . ?
C1 C2 C3 C4 0.7 . . . . ?
C1 C2 C3 C55 137.0 . . . . ?
C1 C68 C69 C12 -137.0 . . . . ?
C1 C68 C69 C9 -0.7 . . . . ?
C1 C70 C8 C9 -0.7 . . . . ?
C1 C70 C8 C7 142.8 . . . . ?
C1 C70 C5 C4 0.7 . . . . ?
C1 C70 C5 C6 -142.8 . . . . ?
C36 C35 C34 C31 0.0 . . . . ?
C36 C35 C34 C20 -142.2 . . . . ?
C36 C35 C43 C42 137.0 . . . . ?
C36 C35 C43 C39 0.7 . . . . ?
C36 C30 C29 C49 -0.7 . . . . ?
C36 C30 C29 C28 -137.0 . . . . ?
C36 C37 C38 C39 0.8 . . . . ?
C36 C37 C38 C46 -142.8 . . . . ?
C36 C37 C48 C49 -0.7 . . . . ?
C36 C37 C48 C47 142.8 . . . . ?
C68 C66 C67 C2 0.0 . . . . ?
C68 C66 C67 C57 142.2 . . . . ?
C68 C66 C65 C64 -137.0 . . . . ?
C68 C66 C65 C13 -0.8 . . . . ?
C68 C1 C70 C8 0.7 . . . . ?
C68 C1 C70 C5 137.0 . . . . ?
C68 C69 C12 C13 -0.8 . . . . ?
C68 C69 C12 C11 142.8 . . . . ?
C68 C69 C9 C8 0.7 . . . . ?
C68 C69 C9 C10 -142.8 . . . . ?
C43 C35 C34 C31 142.2 . . . . ?
C43 C35 C34 C20 0.0 . . . . ?
C43 C35 C36 C30 -142.2 . . . . ?
C43 C35 C36 C37 0.0 . . . . ?
C43 C42 C19 C20 0.0 . . . . ?
C43 C42 C19 C18 -139.0 . . . . ?
C43 C42 C41 C16 147.8 . . . . ?
C43 C42 C41 C40 0.8 . . . . ?
C43 C39 C40 C44 -147.7 . . . . ?
C43 C39 C40 C41 -0.8 . . . . ?
C65 C66 C67 C2 -142.2 . . . . ?
C65 C66 C67 C57 0.0 . . . . ?
C65 C66 C68 C1 142.2 . . . . ?
C65 C66 C68 C69 0.0 . . . . ?
C65 C64 C58 C57 0.0 . . . . ?
C65 C64 C58 C59 139.0 . . . . ?
C65 C64 C15 C16 -147.8 . . . . ?
C65 C64 C15 C14 -0.8 . . . . ?
C65 C13 C14 C44 147.7 . . . . ?
C65 C13 C14 C15 0.8 . . . . ?
C20 C34 C31 C30 142.2 . . . . ?
C20 C34 C31 C32 0.0 . . . . ?
C20 C21 C22 C32 0.0 . . . . ?
C20 C21 C22 C23 -139.1 . . . . ?
C20 C21 C63 C61 147.8 . . . . ?
C20 C21 C63 C18 0.8 . . . . ?
C20 C19 C18 C17 -147.8 . . . . ?
C20 C19 C18 C63 -0.8 . . . . ?
C57 C67 C2 C1 -142.2 . . . . ?
C57 C67 C2 C3 0.0 . . . . ?
C57 C56 C55 C3 0.0 . . . . ?
C57 C56 C55 C54 139.0 . . . . ?
C57 C56 C60 C61 -147.8 . . . . ?
C57 C56 C60 C59 -0.8 . . . . ?
C57 C58 C59 C17 147.8 . . . . ?
C57 C58 C59 C60 0.8 . . . . ?
C32 C31 C30 C36 142.2 . . . . ?
C32 C31 C30 C29 0.0 . . . . ?
C32 C33 C28 C29 0.0 . . . . ?
C32 C33 C28 C27 -139.1 . . . . ?
C32 C33 C24 C25 147.7 . . . . ?
C32 C33 C24 C23 0.8 . . . . ?
C32 C22 C23 C62 -147.7 . . . . ?
C32 C22 C23 C24 -0.8 . . . . ?
C3 C2 C1 C68 -142.2 . . . . ?
C3 C2 C1 C70 0.0 . . . . ?
C3 C4 C5 C70 0.0 . . . . ?
C3 C4 C5 C6 139.1 . . . . ?
C3 C4 C53 C25 -147.7 . . . . ?
C3 C4 C53 C54 -0.8 . . . . ?
C3 C55 C54 C62 147.7 . . . . ?
C3 C55 C54 C53 0.8 . . . . ?
C29 C30 C36 C35 142.2 . . . . ?
C29 C30 C36 C37 0.0 . . . . ?
C29 C49 C48 C37 0.0 . . . . ?
C29 C49 C48 C47 -139.0 . . . . ?
C29 C49 C50 C51 147.8 . . . . ?
C29 C49 C50 C27 0.8 . . . . ?
C29 C28 C27 C26 -147.7 . . . . ?
C29 C28 C27 C50 -0.8 . . . . ?
C70 C1 C68 C66 -142.2 . . . . ?
C70 C1 C68 C69 0.0 . . . . ?
C70 C8 C9 C69 0.0 . . . . ?
C70 C8 C9 C10 139.0 . . . . ?
C70 C8 C7 C51 -147.7 . . . . ?
C70 C8 C7 C6 -0.8 . . . . ?
C70 C5 C6 C26 147.7 . . . . ?
C70 C5 C6 C7 0.8 . . . . ?
C37 C38 C39 C43 0.0 . . . . ?
C37 C38 C39 C40 -139.1 . . . . ?
C37 C38 C46 C45 147.8 . . . . ?
C37 C38 C46 C47 0.8 . . . . ?
C37 C48 C47 C52 -147.7 . . . . ?
C37 C48 C47 C46 -0.8 . . . . ?
C69 C12 C13 C65 0.0 . . . . ?
C69 C12 C13 C14 139.0 . . . . ?
C69 C12 C11 C45 -147.8 . . . . ?
C69 C12 C11 C10 -0.8 . . . . ?
C69 C9 C10 C52 147.8 . . . . ?
C69 C9 C10 C11 0.8 . . . . ?
C42 C43 C39 C38 -142.2 . . . . ?
C42 C43 C39 C40 1.3 . . . . ?
C42 C19 C18 C17 -4.6 . . . . ?
C42 C19 C18 C63 142.4 . . . . ?
C42 C41 C40 C44 146.4 . . . . ?
C42 C41 C40 C39 0.0 . . . . ?
C64 C65 C13 C12 142.3 . . . . ?
C64 C65 C13 C14 -1.2 . . . . ?
C64 C58 C59 C17 4.5 . . . . ?
C64 C58 C59 C60 -142.4 . . . . ?
C64 C15 C14 C44 -146.4 . . . . ?
C64 C15 C14 C13 0.0 . . . . ?
C21 C20 C19 C42 -142.2 . . . . ?
C21 C20 C19 C18 1.3 . . . . ?
C21 C22 C23 C62 -4.5 . . . . ?
C21 C22 C23 C24 142.4 . . . . ?
C21 C63 C18 C17 146.4 . . . . ?
C21 C63 C18 C19 0.0 . . . . ?
C56 C57 C58 C64 142.3 . . . . ?
C56 C57 C58 C59 -1.3 . . . . ?
C56 C55 C54 C62 4.5 . . . . ?
C56 C55 C54 C53 -142.4 . . . . ?
C56 C60 C59 C17 -146.4 . . . . ?
C56 C60 C59 C58 0.0 . . . . ?
C33 C32 C22 C21 -142.3 . . . . ?
C33 C32 C22 C23 1.3 . . . . ?
C33 C28 C27 C26 -4.5 . . . . ?
C33 C28 C27 C50 142.4 . . . . ?
C33 C24 C23 C62 146.4 . . . . ?
C33 C24 C23 C22 0.0 . . . . ?
C4 C3 C55 C56 142.3 . . . . ?
C4 C3 C55 C54 -1.3 . . . . ?
C4 C5 C6 C26 4.5 . . . . ?
C4 C5 C6 C7 -142.4 . . . . ?
C4 C53 C54 C62 -146.4 . . . . ?
C4 C53 C54 C55 0.0 . . . . ?
C49 C29 C28 C33 -142.3 . . . . ?
C49 C29 C28 C27 1.3 . . . . ?
C49 C48 C47 C52 -4.5 . . . . ?
C49 C48 C47 C46 142.4 . . . . ?
C49 C50 C27 C26 146.4 . . . . ?
C49 C50 C27 C28 0.0 . . . . ?
C8 C70 C5 C4 142.3 . . . . ?
C8 C70 C5 C6 -1.3 . . . . ?
C8 C9 C10 C52 4.6 . . . . ?
C8 C9 C10 C11 -142.4 . . . . ?
C8 C7 C6 C26 -146.4 . . . . ?
C8 C7 C6 C5 0.0 . . . . ?
C38 C37 C48 C49 -142.2 . . . . ?
C38 C37 C48 C47 1.3 . . . . ?
C38 C39 C40 C44 -4.5 . . . . ?
C38 C39 C40 C41 142.4 . . . . ?
C38 C46 C47 C52 146.4 . . . . ?
C38 C46 C47 C48 0.0 . . . . ?
C12 C69 C9 C8 142.3 . . . . ?
C12 C69 C9 C10 -1.3 . . . . ?
C12 C13 C14 C44 4.5 . . . . ?
C12 C13 C14 C15 -142.4 . . . . ?
C12 C11 C10 C52 -146.4 . . . . ?
C12 C11 C10 C9 0.0 . . . . ?
C39 C43 C42 C19 142.3 . . . . ?
C39 C43 C42 C41 -1.3 . . . . ?
C39 C38 C46 C45 4.5 . . . . ?
C39 C38 C46 C47 -142.4 . . . . ?
C13 C65 C64 C58 -142.3 . . . . ?
C13 C65 C64 C15 1.2 . . . . ?
C13 C12 C11 C45 -4.5 . . . . ?
C13 C12 C11 C10 142.4 . . . . ?
C19 C20 C21 C22 142.3 . . . . ?
C19 C20 C21 C63 -1.3 . . . . ?
C19 C42 C41 C16 4.5 . . . . ?
C19 C42 C41 C40 -142.4 . . . . ?
C58 C57 C56 C55 -142.3 . . . . ?
C58 C57 C56 C60 1.3 . . . . ?
C58 C64 C15 C16 -4.6 . . . . ?
C58 C64 C15 C14 142.4 . . . . ?
C22 C32 C33 C28 142.3 . . . . ?
C22 C32 C33 C24 -1.3 . . . . ?
C22 C21 C63 C61 4.5 . . . . ?
C22 C21 C63 C18 -142.4 . . . . ?
C55 C3 C4 C5 -142.3 . . . . ?
C55 C3 C4 C53 1.3 . . . . ?
C55 C56 C60 C61 -4.5 . . . . ?
C55 C56 C60 C59 142.4 . . . . ?
C28 C29 C49 C48 142.3 . . . . ?
C28 C29 C49 C50 -1.2 . . . . ?
C28 C33 C24 C25 4.5 . . . . ?
C28 C33 C24 C23 -142.4 . . . . ?
C5 C70 C8 C9 -142.3 . . . . ?
C5 C70 C8 C7 1.3 . . . . ?
C5 C4 C53 C25 -4.5 . . . . ?
C5 C4 C53 C54 142.4 . . . . ?
C48 C37 C38 C39 142.3 . . . . ?
C48 C37 C38 C46 -1.3 . . . . ?
C48 C49 C50 C51 4.5 . . . . ?
C48 C49 C50 C27 -142.4 . . . . ?
C9 C69 C12 C13 -142.3 . . . . ?
C9 C69 C12 C11 1.3 . . . . ?
C9 C8 C7 C51 -4.5 . . . . ?
C9 C8 C7 C6 142.4 . . . . ?
C41 C16 C17 C18 0.0 . . . . ?
C41 C16 C17 C59 -150.1 . . . . ?
C41 C16 C15 C64 155.6 . . . . ?
C41 C16 C15 C14 13.0 . . . . ?
C41 C42 C19 C20 139.0 . . . . ?
C41 C42 C19 C18 0.0 . . . . ?
C15 C16 C17 C18 150.1 . . . . ?
C15 C16 C17 C59 0.0 . . . . ?
C15 C16 C41 C42 -155.6 . . . . ?
C15 C16 C41 C40 -13.0 . . . . ?
C15 C64 C58 C57 -139.0 . . . . ?
C15 C64 C58 C59 0.0 . . . . ?
C63 C61 C62 C23 0.0 . . . . ?
C63 C61 C62 C54 -150.1 . . . . ?
C63 C61 C60 C56 155.6 . . . . ?
C63 C61 C60 C59 13.0 . . . . ?
C63 C21 C22 C32 139.0 . . . . ?
C63 C21 C22 C23 0.0 . . . . ?
C60 C61 C62 C23 150.1 . . . . ?
C60 C61 C62 C54 0.0 . . . . ?
C60 C61 C63 C21 -155.6 . . . . ?
C60 C61 C63 C18 -13.0 . . . . ?
C60 C56 C55 C3 -139.0 . . . . ?
C60 C56 C55 C54 0.0 . . . . ?
C24 C25 C26 C27 0.0 . . . . ?
C24 C25 C26 C6 -150.1 . . . . ?
C24 C25 C53 C4 155.6 . . . . ?
C24 C25 C53 C54 13.0 . . . . ?
C24 C33 C28 C29 139.0 . . . . ?
C24 C33 C28 C27 0.0 . . . . ?
C53 C25 C26 C27 150.1 . . . . ?
C53 C25 C26 C6 0.0 . . . . ?
C53 C25 C24 C33 -155.6 . . . . ?
C53 C25 C24 C23 -13.0 . . . . ?
C53 C4 C5 C70 -139.0 . . . . ?
C53 C4 C5 C6 0.0 . . . . ?
C50 C51 C52 C47 0.0 . . . . ?
C50 C51 C52 C10 -150.1 . . . . ?
C50 C51 C7 C8 155.6 . . . . ?
C50 C51 C7 C6 13.0 . . . . ?
C50 C49 C48 C37 139.0 . . . . ?
C50 C49 C48 C47 0.0 . . . . ?
C7 C51 C52 C47 150.1 . . . . ?
C7 C51 C52 C10 0.0 . . . . ?
C7 C51 C50 C49 -155.6 . . . . ?
C7 C51 C50 C27 -13.0 . . . . ?
C7 C8 C9 C69 -139.0 . . . . ?
C7 C8 C9 C10 0.0 . . . . ?
C46 C45 C44 C40 0.0 . . . . ?
C46 C45 C44 C14 -150.1 . . . . ?
C46 C45 C11 C12 155.6 . . . . ?
C46 C45 C11 C10 13.0 . . . . ?
C46 C38 C39 C43 139.0 . . . . ?
C46 C38 C39 C40 0.0 . . . . ?
C11 C45 C44 C40 150.1 . . . . ?
C11 C45 C44 C14 0.0 . . . . ?
C11 C45 C46 C38 -155.6 . . . . ?
C11 C45 C46 C47 -13.0 . . . . ?
C11 C12 C13 C65 -139.0 . . . . ?
C11 C12 C13 C14 0.0 . . . . ?
C40 C44 C14 C13 -155.6 . . . . ?
C40 C44 C14 C15 -13.0 . . . . ?
C14 C44 C40 C39 155.6 . . . . ?
C14 C44 C40 C41 13.0 . . . . ?
C18 C17 C59 C58 -155.6 . . . . ?
C18 C17 C59 C60 -13.0 . . . . ?
C59 C17 C18 C19 155.6 . . . . ?
C59 C17 C18 C63 13.0 . . . . ?
C23 C62 C54 C55 -155.6 . . . . ?
C23 C62 C54 C53 -13.0 . . . . ?
C54 C62 C23 C22 155.6 . . . . ?
C54 C62 C23 C24 13.0 . . . . ?
C27 C26 C6 C5 -155.6 . . . . ?
C27 C26 C6 C7 -13.0 . . . . ?
C6 C26 C27 C28 155.6 . . . . ?
C6 C26 C27 C50 13.0 . . . . ?
C47 C52 C10 C9 -155.6 . . . . ?
C47 C52 C10 C11 -13.0 . . . . ?
C10 C52 C47 C48 155.6 . . . . ?
C10 C52 C47 C46 13.0 . . . . ?
C81 C82 C83 C84 138.2 . . . . ?
C81 C82 C83 C124 0.0 . . . . ?
C81 C82 C87 C86 -142.6 . . . . ?
C81 C82 C87 C88 0.0 . . . . ?
C81 C80 C79 C91 0.0 . . . . ?
C81 C80 C79 C78 142.6 . . . . ?
C81 C80 C125 C77 -142.6 . . . . ?
C81 C80 C125 C124 0.0 . . . . ?
C81 C89 C88 C87 0.0 . . . . ?
C81 C89 C88 C103 142.6 . . . . ?
C82 C81 C80 C79 -138.2 . . . . ?
C82 C81 C80 C125 0.0 . . . . ?
C82 C81 C89 C90 142.6 . . . . ?
C82 C81 C89 C88 0.0 . . . . ?
C82 C83 C84 C85 0.0 . . . . ?
C82 C83 C84 C122 -142.6 . . . . ?
C82 C83 C124 C123 142.6 . . . . ?
C82 C83 C124 C125 0.0 . . . . ?
C82 C87 C86 C85 0.0 . . . . ?
C82 C87 C86 C118 138.2 . . . . ?
C82 C87 C88 C89 0.0 . . . . ?
C82 C87 C88 C103 -142.6 . . . . ?
C80 C81 C82 C83 0.0 . . . . ?
C80 C81 C82 C87 142.6 . . . . ?
C80 C81 C89 C90 0.0 . . . . ?
C80 C81 C89 C88 -142.6 . . . . ?
C80 C79 C78 C94 -142.6 . . . . ?
C80 C79 C78 C77 0.0 . . . . ?
C83 C82 C87 C86 0.0 . . . . ?
C83 C82 C87 C88 142.6 . . . . ?
C83 C84 C85 C86 0.0 . . . . ?
C83 C84 C85 C119 -138.2 . . . . ?
C83 C84 C122 C123 0.0 . . . . ?
C83 C84 C122 C121 142.6 . . . . ?
C83 C124 C123 C126 -142.6 . . . . ?
C83 C124 C123 C122 0.0 . . . . ?
C83 C124 C125 C80 0.0 . . . . ?
C83 C124 C125 C77 138.2 . . . . ?
C84 C83 C124 C123 0.0 . . . . ?
C84 C83 C124 C125 -142.6 . . . . ?
C84 C85 C119 C117 142.6 . . . . ?
C84 C85 C119 C120 0.0 . . . . ?
C84 C122 C121 C128 -138.2 . . . . ?
C84 C122 C121 C120 0.0 . . . . ?
C87 C82 C83 C84 0.0 . . . . ?
C87 C82 C83 C124 -138.2 . . . . ?
C87 C86 C85 C84 0.0 . . . . ?
C87 C86 C85 C119 142.6 . . . . ?
C87 C86 C118 C117 -142.6 . . . . ?
C87 C86 C118 C104 0.0 . . . . ?
C87 C88 C103 C102 138.2 . . . . ?
C87 C88 C103 C104 0.0 . . . . ?
C86 C87 C88 C89 142.6 . . . . ?
C86 C87 C88 C103 0.0 . . . . ?
C86 C85 C119 C117 0.0 . . . . ?
C86 C85 C119 C120 -142.6 . . . . ?
C86 C118 C104 C103 0.0 . . . . ?
C86 C118 C104 C105 -138.2 . . . . ?
C85 C84 C122 C123 -142.6 . . . . ?
C85 C84 C122 C121 0.0 . . . . ?
C85 C86 C118 C117 0.0 . . . . ?
C85 C86 C118 C104 142.6 . . . . ?
C91 C90 C89 C81 0.0 . . . . ?
C91 C90 C89 C88 138.2 . . . . ?
C91 C90 C101 C102 -142.6 . . . . ?
C91 C90 C101 C100 0.0 . . . . ?
C91 C79 C78 C94 0.0 . . . . ?
C91 C79 C78 C77 142.6 . . . . ?
C91 C92 C100 C101 0.0 . . . . ?
C91 C92 C100 C99 142.6 . . . . ?
C90 C91 C79 C80 0.0 . . . . ?
C90 C91 C79 C78 -138.2 . . . . ?
C90 C91 C92 C93 142.6 . . . . ?
C90 C91 C92 C100 0.0 . . . . ?
C90 C89 C88 C87 -142.6 . . . . ?
C90 C89 C88 C103 0.0 . . . . ?
C90 C101 C102 C103 0.0 . . . . ?
C90 C101 C102 C106 138.2 . . . . ?
C90 C101 C100 C92 0.0 . . . . ?
C90 C101 C100 C99 -142.6 . . . . ?
C79 C80 C125 C77 0.0 . . . . ?
C79 C80 C125 C124 142.6 . . . . ?
C79 C91 C90 C89 0.0 . . . . ?
C79 C91 C90 C101 142.6 . . . . ?
C79 C91 C92 C93 0.0 . . . . ?
C79 C91 C92 C100 -142.6 . . . . ?
C79 C78 C77 C76 -142.6 . . . . ?
C79 C78 C77 C125 0.0 . . . . ?
C89 C81 C82 C83 -142.6 . . . . ?
C89 C81 C82 C87 0.0 . . . . ?
C89 C81 C80 C79 0.0 . . . . ?
C89 C81 C80 C125 138.2 . . . . ?
C89 C90 C101 C102 0.0 . . . . ?
C89 C90 C101 C100 142.6 . . . . ?
C89 C88 C103 C102 0.0 . . . . ?
C89 C88 C103 C104 -138.2 . . . . ?
C88 C87 C86 C85 -138.2 . . . . ?
C88 C87 C86 C118 0.0 . . . . ?
C88 C103 C104 C105 142.6 . . . . ?
C88 C103 C104 C118 0.0 . . . . ?
C101 C90 C89 C81 -138.2 . . . . ?
C101 C90 C89 C88 0.0 . . . . ?
C101 C102 C103 C88 0.0 . . . . ?
C101 C102 C103 C104 142.6 . . . . ?
C101 C102 C106 C105 -142.6 . . . . ?
C101 C102 C106 C107 0.0 . . . . ?
C101 C100 C99 C98 138.2 . . . . ?
C101 C100 C99 C107 0.0 . . . . ?
C102 C101 C100 C92 142.6 . . . . ?
C102 C101 C100 C99 0.0 . . . . ?
C102 C103 C104 C105 0.0 . . . . ?
C102 C103 C104 C118 -142.6 . . . . ?
C102 C106 C107 C99 0.0 . . . . ?
C102 C106 C107 C108 -138.2 . . . . ?
C103 C102 C106 C105 0.0 . . . . ?
C103 C102 C106 C107 142.6 . . . . ?
C94 C93 C92 C91 0.0 . . . . ?
C94 C93 C92 C100 138.2 . . . . ?
C94 C93 C97 C98 -142.6 . . . . ?
C94 C93 C97 C96 0.0 . . . . ?
C94 C78 C77 C76 0.0 . . . . ?
C94 C78 C77 C125 142.6 . . . . ?
C94 C95 C96 C97 0.0 . . . . ?
C94 C95 C96 C111 142.6 . . . . ?
C93 C94 C78 C79 0.0 . . . . ?
C93 C94 C78 C77 -138.2 . . . . ?
C93 C94 C95 C75 142.6 . . . . ?
C93 C94 C95 C96 0.0 . . . . ?
C93 C92 C100 C101 -142.6 . . . . ?
C93 C92 C100 C99 0.0 . . . . ?
C93 C97 C98 C99 0.0 . . . . ?
C93 C97 C98 C109 138.2 . . . . ?
C93 C97 C96 C95 0.0 . . . . ?
C93 C97 C96 C111 -142.6 . . . . ?
C78 C94 C93 C92 0.0 . . . . ?
C78 C94 C93 C97 142.6 . . . . ?
C78 C94 C95 C75 0.0 . . . . ?
C78 C94 C95 C96 -142.6 . . . . ?
C78 C77 C125 C80 0.0 . . . . ?
C78 C77 C125 C124 -142.6 . . . . ?
C92 C91 C90 C89 -142.6 . . . . ?
C92 C91 C90 C101 0.0 . . . . ?
C92 C91 C79 C80 138.2 . . . . ?
C92 C91 C79 C78 0.0 . . . . ?
C92 C93 C97 C98 0.0 . . . . ?
C92 C93 C97 C96 142.6 . . . . ?
C92 C100 C99 C98 0.0 . . . . ?
C92 C100 C99 C107 -138.2 . . . . ?
C100 C101 C102 C103 -138.2 . . . . ?
C100 C101 C102 C106 0.0 . . . . ?
C100 C99 C107 C108 142.6 . . . . ?
C100 C99 C107 C106 0.0 . . . . ?
C97 C93 C92 C91 -138.2 . . . . ?
C97 C93 C92 C100 0.0 . . . . ?
C97 C98 C99 C100 0.0 . . . . ?
C97 C98 C99 C107 142.6 . . . . ?
C97 C98 C109 C108 -142.6 . . . . ?
C97 C98 C109 C110 0.0 . . . . ?
C97 C96 C111 C73 138.2 . . . . ?
C97 C96 C111 C110 0.0 . . . . ?
C98 C97 C96 C95 142.6 . . . . ?
C98 C97 C96 C111 0.0 . . . . ?
C98 C99 C107 C108 0.0 . . . . ?
C98 C99 C107 C106 -142.6 . . . . ?
C98 C109 C110 C111 0.0 . . . . ?
C98 C109 C110 C71 -138.2 . . . . ?
C99 C98 C109 C108 0.0 . . . . ?
C99 C98 C109 C110 142.6 . . . . ?
C76 C75 C95 C94 0.0 . . . . ?
C76 C75 C95 C96 138.2 . . . . ?
C76 C75 C74 C73 -142.6 . . . . ?
C76 C75 C74 C127 0.0 . . . . ?
C76 C77 C125 C80 142.6 . . . . ?
C76 C77 C125 C124 0.0 . . . . ?
C76 C126 C127 C74 0.0 . . . . ?
C76 C126 C127 C128 142.6 . . . . ?
C75 C76 C77 C78 0.0 . . . . ?
C75 C76 C77 C125 -138.2 . . . . ?
C75 C76 C126 C123 142.6 . . . . ?
C75 C76 C126 C127 0.0 . . . . ?
C75 C95 C96 C97 -142.6 . . . . ?
C75 C95 C96 C111 0.0 . . . . ?
C75 C74 C73 C111 0.0 . . . . ?
C75 C74 C73 C72 138.2 . . . . ?
C75 C74 C127 C126 0.0 . . . . ?
C75 C74 C127 C128 -142.6 . . . . ?
C77 C76 C75 C95 0.0 . . . . ?
C77 C76 C75 C74 142.6 . . . . ?
C77 C76 C126 C123 0.0 . . . . ?
C77 C76 C126 C127 -142.6 . . . . ?
C95 C94 C93 C92 -142.6 . . . . ?
C95 C94 C93 C97 0.0 . . . . ?
C95 C94 C78 C79 138.2 . . . . ?
C95 C94 C78 C77 0.0 . . . . ?
C95 C75 C74 C73 0.0 . . . . ?
C95 C75 C74 C127 142.6 . . . . ?
C95 C96 C111 C73 0.0 . . . . ?
C95 C96 C111 C110 -138.2 . . . . ?
C96 C97 C98 C99 -138.2 . . . . ?
C96 C97 C98 C109 0.0 . . . . ?
C96 C111 C110 C71 142.6 . . . . ?
C96 C111 C110 C109 0.0 . . . . ?
C74 C75 C95 C94 -138.2 . . . . ?
C74 C75 C95 C96 0.0 . . . . ?
C74 C73 C111 C96 0.0 . . . . ?
C74 C73 C111 C110 142.6 . . . . ?
C74 C73 C72 C71 -142.6 . . . . ?
C74 C73 C72 C129 0.0 . . . . ?
C74 C127 C128 C121 138.2 . . . . ?
C74 C127 C128 C129 0.0 . . . . ?
C73 C74 C127 C126 142.6 . . . . ?
C73 C74 C127 C128 0.0 . . . . ?
C73 C111 C110 C71 0.0 . . . . ?
C73 C111 C110 C109 -142.6 . . . . ?
C73 C72 C129 C128 0.0 . . . . ?
C73 C72 C129 C130 -138.2 . . . . ?
C111 C73 C72 C71 0.0 . . . . ?
C111 C73 C72 C129 142.6 . . . . ?
C124 C83 C84 C85 142.6 . . . . ?
C124 C83 C84 C122 0.0 . . . . ?
C124 C123 C126 C76 0.0 . . . . ?
C124 C123 C126 C127 138.2 . . . . ?
C124 C123 C122 C84 0.0 . . . . ?
C124 C123 C122 C121 -142.6 . . . . ?
C123 C124 C125 C80 -138.2 . . . . ?
C123 C124 C125 C77 0.0 . . . . ?
C123 C126 C127 C74 -142.6 . . . . ?
C123 C126 C127 C128 0.0 . . . . ?
C123 C122 C121 C128 0.0 . . . . ?
C123 C122 C121 C120 138.2 . . . . ?
C125 C80 C79 C91 -142.6 . . . . ?
C125 C80 C79 C78 0.0 . . . . ?
C125 C124 C123 C126 0.0 . . . . ?
C125 C124 C123 C122 142.6 . . . . ?
C126 C76 C75 C95 -142.7 . . . . ?
C126 C76 C75 C74 0.0 . . . . ?
C126 C76 C77 C78 138.2 . . . . ?
C126 C76 C77 C125 0.0 . . . . ?
C126 C123 C122 C84 142.6 . . . . ?
C126 C123 C122 C121 0.0 . . . . ?
C126 C127 C128 C121 0.0 . . . . ?
C126 C127 C128 C129 -138.2 . . . . ?
C127 C74 C73 C111 -138.2 . . . . ?
C127 C74 C73 C72 0.0 . . . . ?
C127 C128 C129 C72 0.0 . . . . ?
C127 C128 C129 C130 142.6 . . . . ?
C122 C84 C85 C86 138.2 . . . . ?
C122 C84 C85 C119 0.0 . . . . ?
C122 C123 C126 C76 -138.2 . . . . ?
C122 C123 C126 C127 0.0 . . . . ?
C122 C121 C128 C127 0.0 . . . . ?
C122 C121 C128 C129 142.6 . . . . ?
C122 C121 C120 C130 -142.6 . . . . ?
C122 C121 C120 C119 0.0 . . . . ?
C121 C128 C129 C72 -142.6 . . . . ?
C121 C128 C129 C130 0.0 . . . . ?
C121 C120 C119 C85 0.0 . . . . ?
C121 C120 C119 C117 -138.2 . . . . ?
C128 C121 C120 C130 0.0 . . . . ?
C128 C121 C120 C119 142.6 . . . . ?
C128 C129 C130 C120 0.0 . . . . ?
C128 C129 C130 C114 -142.6 . . . . ?
C71 C72 C129 C128 138.2 . . . . ?
C71 C72 C129 C130 0.0 . . . . ?
C71 C113 C112 C108 0.0 . . . . ?
C71 C113 C112 C116 142.6 . . . . ?
C71 C113 C114 C115 -142.6 . . . . ?
C71 C113 C114 C130 0.0 . . . . ?
C72 C73 C111 C96 -142.6 . . . . ?
C72 C73 C111 C110 0.0 . . . . ?
C72 C71 C113 C112 -138.2 . . . . ?
C72 C71 C113 C114 0.0 . . . . ?
C72 C71 C110 C111 0.0 . . . . ?
C72 C71 C110 C109 142.6 . . . . ?
C72 C129 C130 C120 142.6 . . . . ?
C72 C129 C130 C114 0.0 . . . . ?
C129 C130 C120 C121 0.0 . . . . ?
C129 C130 C120 C119 -142.6 . . . . ?
C129 C130 C114 C113 0.0 . . . . ?
C129 C130 C114 C115 138.2 . . . . ?
C113 C71 C72 C73 142.6 . . . . ?
C113 C71 C72 C129 0.0 . . . . ?
C113 C71 C110 C111 -142.6 . . . . ?
C113 C71 C110 C109 0.0 . . . . ?
C113 C112 C116 C105 -142.6 . . . . ?
C113 C112 C116 C115 0.0 . . . . ?
C108 C109 C110 C111 138.2 . . . . ?
C108 C109 C110 C71 0.0 . . . . ?
C108 C112 C116 C105 0.0 . . . . ?
C108 C112 C116 C115 142.6 . . . . ?
C109 C98 C99 C100 -142.6 . . . . ?
C109 C98 C99 C107 0.0 . . . . ?
C109 C108 C112 C113 0.0 . . . . ?
C109 C108 C112 C116 -138.2 . . . . ?
C109 C108 C107 C99 0.0 . . . . ?
C109 C108 C107 C106 142.6 . . . . ?
C110 C71 C72 C73 0.0 . . . . ?
C110 C71 C72 C129 -142.6 . . . . ?
C110 C71 C113 C112 0.0 . . . . ?
C110 C71 C113 C114 138.2 . . . . ?
C112 C113 C114 C115 0.0 . . . . ?
C112 C113 C114 C130 142.6 . . . . ?
C112 C108 C109 C98 142.6 . . . . ?
C112 C108 C109 C110 0.0 . . . . ?
C112 C108 C107 C99 -142.6 . . . . ?
C112 C108 C107 C106 0.0 . . . . ?
C112 C116 C115 C117 -142.6 . . . . ?
C112 C116 C115 C114 0.0 . . . . ?
C105 C106 C107 C99 138.2 . . . . ?
C105 C106 C107 C108 0.0 . . . . ?
C105 C116 C115 C117 0.0 . . . . ?
C105 C116 C115 C114 142.6 . . . . ?
C106 C102 C103 C88 -142.6 . . . . ?
C106 C102 C103 C104 0.0 . . . . ?
C106 C105 C116 C112 0.0 . . . . ?
C106 C105 C116 C115 -138.2 . . . . ?
C106 C105 C104 C103 0.0 . . . . ?
C106 C105 C104 C118 142.6 . . . . ?
C107 C108 C109 C98 0.0 . . . . ?
C107 C108 C109 C110 -142.6 . . . . ?
C107 C108 C112 C113 138.2 . . . . ?
C107 C108 C112 C116 0.0 . . . . ?
C116 C105 C106 C102 142.6 . . . . ?
C116 C105 C106 C107 0.0 . . . . ?
C116 C105 C104 C103 -142.6 . . . . ?
C116 C105 C104 C118 0.0 . . . . ?
C116 C115 C114 C113 0.0 . . . . ?
C116 C115 C114 C130 -142.6 . . . . ?
C117 C118 C104 C103 138.2 . . . . ?
C117 C118 C104 C105 0.0 . . . . ?
C117 C115 C114 C113 142.6 . . . . ?
C117 C115 C114 C130 0.0 . . . . ?
C118 C86 C85 C84 -142.6 . . . . ?
C118 C86 C85 C119 0.0 . . . . ?
C118 C117 C115 C116 0.0 . . . . ?
C118 C117 C115 C114 -138.2 . . . . ?
C118 C117 C119 C85 0.0 . . . . ?
C118 C117 C119 C120 142.6 . . . . ?
C104 C105 C106 C102 0.0 . . . . ?
C104 C105 C106 C107 -142.6 . . . . ?
C104 C105 C116 C112 138.2 . . . . ?
C104 C105 C116 C115 0.0 . . . . ?
C115 C117 C118 C86 142.6 . . . . ?
C115 C117 C118 C104 0.0 . . . . ?
C115 C117 C119 C85 -142.6 . . . . ?
C115 C117 C119 C120 0.0 . . . . ?
C130 C120 C119 C85 138.2 . . . . ?
C130 C120 C119 C117 0.0 . . . . ?
C120 C121 C128 C127 -142.6 . . . . ?
C120 C121 C128 C129 0.0 . . . . ?
C120 C130 C114 C113 -138.2 . . . . ?
C120 C130 C114 C115 0.0 . . . . ?
C119 C117 C118 C86 0.0 . . . . ?
C119 C117 C118 C104 -142.6 . . . . ?
C119 C117 C115 C116 138.2 . . . . ?
C119 C117 C115 C114 0.0 . . . . ?
C114 C113 C112 C108 -142.6 . . . . ?
C114 C113 C112 C116 0.0 . . . . ?
C114 C130 C120 C121 142.6 . . . . ?
C114 C130 C120 C119 0.0 . . . . ?
